data_7103478
loop_
_publ_author_name
'Hutton, Brian W'
'MacIntosh, Fraser'
'Ellis, David'
'Herisse, Fabien'
'Macgregor, Stuart A'
'McKay, David'
'Petrie-Armstrong, Victoria'
'Rosair, Georgina M'
'Perekalin, Dmitry S'
'Tricas, Hugo'
'Welch, Alan J'

_publ_section_title
;
 Unprecedented steric deformation of ortho-carborane.
;
_journal_issue 42
_journal_name_full 'Chemical communications (Cambridge, England)'
_journal_page_first 5345
_journal_page_last 5347
_journal_paper_doi 10.1039/b810702e
_journal_year 2008
_chemical_formula_sum 'C28 H40 B10 Fe2'
_chemical_formula_weight 596.40
_chemical_name_systematic
;
?
;
_space_group_IT_number 2
_symmetry_cell_setting triclinic
_symmetry_space_group_name_Hall '-P 1'
_symmetry_space_group_name_H-M 'P -1'
_atom_sites_solution_hydrogens geom
_atom_sites_solution_primary direct
_atom_sites_solution_secondary difmap
_audit_creation_method SHELXL-97
_cell_angle_alpha 96.618(8)
_cell_angle_beta 112.070(7)
_cell_angle_gamma 112.308(8)
_cell_formula_units_Z 2
_cell_length_a 10.187(2)
_cell_length_b 12.513(3)
_cell_length_c 13.387(2)
_cell_measurement_reflns_used 6033
_cell_measurement_temperature 100(2)
_cell_measurement_theta_max 27.4935
_cell_measurement_theta_min 2.277
_cell_volume 1395.2(5)
_computing_cell_refinement 'Bruker APEX2'
_computing_data_collection 'Bruker APEX2'
_computing_data_reduction 'Bruker APEX2'
_computing_molecular_graphics 'Bruker APEX2'
_computing_publication_material 'Bruker APEX2'
_computing_structure_refinement 'SHELXL-97 (Sheldrick, 1997)'
_computing_structure_solution 'SHELXS-97 (Sheldrick, 1990)'
_diffrn_ambient_temperature 100(2)
_diffrn_measured_fraction_theta_full 0.984
_diffrn_measured_fraction_theta_max 0.963
_diffrn_measurement_device_type 'CCD area detector'
_diffrn_measurement_method 'phi and omega scans'
_diffrn_radiation_monochromator graphite
_diffrn_radiation_source 'fine-focus sealed tube'
_diffrn_radiation_type MoK\a
_diffrn_radiation_wavelength 0.71073
_diffrn_reflns_av_R_equivalents 0.0533
_diffrn_reflns_av_sigmaI/netI 0.0621
_diffrn_reflns_limit_h_max 13
_diffrn_reflns_limit_h_min -13
_diffrn_reflns_limit_k_max 16
_diffrn_reflns_limit_k_min -16
_diffrn_reflns_limit_l_max 17
_diffrn_reflns_limit_l_min -16
_diffrn_reflns_number 25611
_diffrn_reflns_theta_full 25.00
_diffrn_reflns_theta_max 28.03
_diffrn_reflns_theta_min 1.72
_exptl_absorpt_coefficient_mu 1.060
_exptl_absorpt_correction_T_max 0.9200
_exptl_absorpt_correction_T_min 0.6087
_exptl_absorpt_correction_type multi-scan
_exptl_absorpt_process_details 'SADABS (Bruker, 2002)'
_exptl_crystal_colour yellow
_exptl_crystal_density_diffrn 1.420
_exptl_crystal_density_method 'not measured'
_exptl_crystal_description plate
_exptl_crystal_F_000 620
_exptl_crystal_size_max 0.52
_exptl_crystal_size_mid 0.42
_exptl_crystal_size_min 0.08
_refine_diff_density_max 0.421
_refine_diff_density_min -0.485
_refine_diff_density_rms 0.082
_refine_ls_extinction_method none
_refine_ls_goodness_of_fit_ref 1.018
_refine_ls_hydrogen_treatment constr
_refine_ls_matrix_type full
_refine_ls_number_parameters 365
_refine_ls_number_reflns 6521
_refine_ls_number_restraints 0
_refine_ls_restrained_S_all 1.018
_refine_ls_R_factor_all 0.0761
_refine_ls_R_factor_gt 0.0411
_refine_ls_shift/su_max 0.001
_refine_ls_shift/su_mean 0.000
_refine_ls_structure_factor_coef Fsqd
_refine_ls_weighting_details 'calc w=1/[\s^2^(Fo^2^)+(0.0401P)^2^+1.2188P] where P=(Fo^2^+2Fc^2^)/3'
_refine_ls_weighting_scheme calc
_refine_ls_wR_factor_gt 0.0893
_refine_ls_wR_factor_ref 0.1033
_reflns_number_gt 4549
_reflns_number_total 6521
_reflns_threshold_expression >2sigma(I)
_cod_data_source_file b810702e.txt
_cod_data_source_block x81966_0m
_cod_depositor_comments
;
The following automatic conversions were performed:
'_symmetry_cell_setting' value 'Triclinic' changed to 'triclinic'
according to '/home/saulius/struct/CIF-dictionaries/cif_core.dic'
dictionary named 'cif_core.dic' version 2.4.1 from 2010-06-29.

Automatic conversion script
Id: cif_fix_enum 1527 2010-12-29 10:47:43Z saulius 
;
_cod_original_sg_symbol_H-M P-1
_cod_database_code 7103478

loop_
_symmetry_equiv_pos_as_xyz
'x, y, z'
'-x, -y, -z'

loop_
_atom_site_label
_atom_site_type_symbol
_atom_site_fract_x
_atom_site_fract_y
_atom_site_fract_z
_atom_site_U_iso_or_equiv
_atom_site_adp_type
_atom_site_occupancy
_atom_site_symmetry_multiplicity
_atom_site_calc_flag
_atom_site_refinement_flags
_atom_site_disorder_assembly
_atom_site_disorder_group
Fe1 Fe 0.95338(5) 0.71782(3) 1.01507(3) 0.01753(11) Uani 1 1 d . . .
Fe2 Fe 0.68996(5) 0.81311(3) 0.45592(3) 0.01873(11) Uani 1 1 d . . .
C1 C 0.4928(3) 0.7501(2) 0.8517(2) 0.0155(5) Uani 1 1 d . . .
C2 C 0.6389(3) 0.7632(2) 0.9620(2) 0.0176(6) Uani 1 1 d . . .
C3 C 0.5791(4) 0.6818(3) 1.0287(2) 0.0272(7) Uani 1 1 d . . .
H3A H 0.5239 0.5968 0.9829 0.041 Uiso 1 1 calc R . .
H3B H 0.5051 0.7019 1.0471 0.041 Uiso 1 1 calc R . .
H3C H 0.6699 0.6947 1.0986 0.041 Uiso 1 1 calc R . .
C4 C 0.7342(3) 0.8944(3) 1.0397(2) 0.0262(7) Uani 1 1 d . . .
H4A H 0.8270 0.9023 1.1054 0.039 Uiso 1 1 calc R . .
H4B H 0.6663 0.9156 1.0651 0.039 Uiso 1 1 calc R . .
H4C H 0.7702 0.9490 0.9982 0.039 Uiso 1 1 calc R . .
C5 C 0.7450(3) 0.7272(2) 0.9257(2) 0.0161(5) Uani 1 1 d . . .
C6 C 0.8711(3) 0.8059(3) 0.9057(2) 0.0197(6) Uani 1 1 d . . .
H6 H 0.9133 0.8957 0.9221 0.024 Uiso 1 1 calc R . .
C7 C 0.3657(3) 0.7188(2) 0.6261(2) 0.0160(5) Uani 1 1 d . . .
C8 C 0.9277(3) 0.7346(3) 0.8598(2) 0.0241(7) Uani 1 1 d . . .
H8 H 1.0155 0.7655 0.8377 0.029 Uiso 1 1 calc R . .
C9 C 0.8385(3) 0.6130(3) 0.8515(2) 0.0249(7) Uani 1 1 d . . .
H9 H 0.8521 0.5427 0.8222 0.030 Uiso 1 1 calc R . .
C10 C 0.7267(3) 0.6073(2) 0.8925(2) 0.0194(6) Uani 1 1 d . . .
H10 H 0.6484 0.5325 0.8971 0.023 Uiso 1 1 calc R . .
C11 C 1.0046(3) 0.6359(3) 1.1379(2) 0.0247(6) Uani 1 1 d . . .
H11 H 0.9338 0.5531 1.1354 0.030 Uiso 1 1 calc R . .
C12 C 1.0069(4) 0.7457(3) 1.1828(2) 0.0253(7) Uani 1 1 d . . .
H12 H 0.9385 0.7542 1.2174 0.030 Uiso 1 1 calc R . .
C13 C 1.1247(4) 0.8418(3) 1.1688(2) 0.0273(7) Uani 1 1 d . . .
H13 H 1.1526 0.9295 1.1917 0.033 Uiso 1 1 calc R . .
C14 C 1.1940(3) 0.7913(3) 1.1160(2) 0.0254(7) Uani 1 1 d . . .
H14 H 1.2795 0.8372 1.0955 0.030 Uiso 1 1 calc R . .
C15 C 1.1201(3) 0.6641(3) 1.0967(2) 0.0231(6) Uani 1 1 d . . .
H15 H 1.1447 0.6047 1.0605 0.028 Uiso 1 1 calc R . .
C16 C 0.3905(3) 0.7030(2) 0.5158(2) 0.0177(6) Uani 1 1 d . . .
C17 C 0.2825(3) 0.7380(3) 0.4259(2) 0.0250(6) Uani 1 1 d . . .
H17A H 0.2999 0.8193 0.4586 0.038 Uiso 1 1 calc R . .
H17B H 0.1708 0.6798 0.3995 0.038 Uiso 1 1 calc R . .
H17C H 0.3077 0.7373 0.3621 0.038 Uiso 1 1 calc R . .
C18 C 0.3469(3) 0.5704(2) 0.4656(2) 0.0219(6) Uani 1 1 d . . .
H18A H 0.3731 0.5636 0.4026 0.033 Uiso 1 1 calc R . .
H18B H 0.2324 0.5197 0.4382 0.033 Uiso 1 1 calc R . .
H18C H 0.4072 0.5434 0.5240 0.033 Uiso 1 1 calc R . .
C19 C 0.5646(3) 0.7838(2) 0.5494(2) 0.0162(5) Uani 1 1 d . . .
C20 C 0.6341(3) 0.9082(2) 0.5544(2) 0.0193(6) Uani 1 1 d . . .
H20 H 0.5744 0.9556 0.5291 0.023 Uiso 1 1 calc R . .
C21 C 0.8016(3) 0.9535(3) 0.6002(2) 0.0236(6) Uani 1 1 d . . .
H21 H 0.8804 1.0381 0.6137 0.028 Uiso 1 1 calc R . .
C22 C 0.8378(3) 0.8576(3) 0.6235(2) 0.0232(6) Uani 1 1 d . . .
H22 H 0.9467 0.8627 0.6565 0.028 Uiso 1 1 calc R . .
C23 C 0.6925(3) 0.7533(2) 0.5922(2) 0.0182(6) Uani 1 1 d . . .
H23 H 0.6815 0.6718 0.5985 0.022 Uiso 1 1 calc R . .
C24 C 0.6728(4) 0.6816(3) 0.3378(2) 0.0296(7) Uani 1 1 d . . .
H16 H 0.6645 0.6008 0.3445 0.036 Uiso 1 1 calc R . .
C25 C 0.5425(4) 0.7084(3) 0.2898(2) 0.0279(7) Uani 1 1 d . . .
H17 H 0.4268 0.6498 0.2571 0.033 Uiso 1 1 calc R . .
C26 C 0.6065(4) 0.8330(3) 0.2978(2) 0.0272(7) Uani 1 1 d . . .
H18 H 0.5435 0.8778 0.2714 0.033 Uiso 1 1 calc R . .
C27 C 0.7755(4) 0.8837(3) 0.3500(2) 0.0269(7) Uani 1 1 d . . .
H19 H 0.8521 0.9700 0.3662 0.032 Uiso 1 1 calc R . .
C28 C 0.8162(4) 0.7898(3) 0.3750(3) 0.0292(7) Uani 1 1 d . . .
H28 H 0.9267 0.7984 0.4121 0.035 Uiso 1 1 calc R . .
B2 B 0.4412(3) 0.6555(3) 0.7245(2) 0.0145(6) Uani 1 1 d . . .
H2 H 0.5050 0.6026 0.7142 0.017 Uiso 1 1 calc R . .
B3 B 0.5316(4) 0.8153(3) 0.7541(2) 0.0159(6) Uani 1 1 d . . .
H3 H 0.6551 0.8685 0.7648 0.019 Uiso 1 1 calc R . .
B4 B 0.4591(4) 0.8748(3) 0.8339(3) 0.0191(7) Uani 1 1 d . . .
H4 H 0.5336 0.9673 0.8970 0.023 Uiso 1 1 calc R . .
B5 B 0.3285(4) 0.7522(3) 0.8594(3) 0.0224(7) Uani 1 1 d . . .
H5 H 0.3177 0.7635 0.9397 0.027 Uiso 1 1 calc R . .
B6 B 0.3165(4) 0.6154(3) 0.7907(3) 0.0190(7) Uani 1 1 d . . .
H6A H 0.2979 0.5364 0.8253 0.023 Uiso 1 1 calc R . .
B8 B 0.3771(4) 0.8536(3) 0.6863(3) 0.0205(7) Uani 1 1 d . . .
H8A H 0.3968 0.9309 0.6496 0.025 Uiso 1 1 calc R . .
B9 B 0.2523(4) 0.8166(3) 0.7537(3) 0.0240(7) Uani 1 1 d . . .
H9A H 0.1895 0.8706 0.7635 0.029 Uiso 1 1 calc R . .
B10 B 0.1617(4) 0.6559(3) 0.7268(3) 0.0238(7) Uani 1 1 d . . .
H10A H 0.0395 0.6038 0.7189 0.029 Uiso 1 1 calc R . .
B11 B 0.2329(4) 0.5966(3) 0.6443(3) 0.0194(7) Uani 1 1 d . . .
H11A H 0.1571 0.5046 0.5804 0.023 Uiso 1 1 calc R . .
B12 B 0.1934(4) 0.7194(3) 0.6207(3) 0.0227(7) Uani 1 1 d . . .
H12A H 0.0918 0.7089 0.5415 0.027 Uiso 1 1 calc R . .

loop_
_atom_site_aniso_label
_atom_site_aniso_U_11
_atom_site_aniso_U_22
_atom_site_aniso_U_33
_atom_site_aniso_U_23
_atom_site_aniso_U_13
_atom_site_aniso_U_12
Fe1 0.0174(2) 0.0207(2) 0.01217(19) 0.00322(16) 0.00488(16) 0.00895(17)
Fe2 0.0231(2) 0.0183(2) 0.0161(2) 0.00424(16) 0.00980(18) 0.01014(18)
C1 0.0148(13) 0.0164(13) 0.0155(13) 0.0016(10) 0.0088(11) 0.0064(11)
C2 0.0152(13) 0.0213(14) 0.0132(13) 0.0021(11) 0.0064(11) 0.0065(11)
C3 0.0250(16) 0.0411(18) 0.0202(15) 0.0132(13) 0.0137(13) 0.0152(14)
C4 0.0233(15) 0.0286(16) 0.0192(14) -0.0049(12) 0.0060(12) 0.0118(13)
C5 0.0150(13) 0.0207(13) 0.0103(12) 0.0028(10) 0.0039(11) 0.0084(11)
C6 0.0204(14) 0.0264(15) 0.0170(13) 0.0107(12) 0.0099(12) 0.0127(12)
C7 0.0156(13) 0.0142(13) 0.0178(13) 0.0038(10) 0.0064(11) 0.0080(11)
C8 0.0222(15) 0.0443(19) 0.0157(14) 0.0129(13) 0.0099(12) 0.0223(14)
C9 0.0283(16) 0.0354(17) 0.0124(13) 0.0022(12) 0.0038(12) 0.0229(14)
C10 0.0184(14) 0.0195(14) 0.0130(13) -0.0001(11) 0.0019(11) 0.0082(12)
C11 0.0226(15) 0.0295(16) 0.0162(14) 0.0115(12) 0.0030(12) 0.0110(13)
C12 0.0245(16) 0.0393(18) 0.0103(13) 0.0061(12) 0.0039(12) 0.0172(14)
C13 0.0297(17) 0.0241(15) 0.0134(14) -0.0012(12) 0.0007(13) 0.0093(13)
C14 0.0153(14) 0.0340(17) 0.0162(14) 0.0063(12) 0.0033(12) 0.0054(13)
C15 0.0206(15) 0.0289(16) 0.0154(14) 0.0034(12) 0.0026(12) 0.0136(13)
C16 0.0180(14) 0.0179(13) 0.0132(13) 0.0017(10) 0.0039(11) 0.0084(11)
C17 0.0192(15) 0.0309(16) 0.0200(15) 0.0086(12) 0.0054(12) 0.0099(13)
C18 0.0241(15) 0.0184(14) 0.0159(14) -0.0001(11) 0.0070(12) 0.0063(12)
C19 0.0203(14) 0.0169(13) 0.0110(12) 0.0039(10) 0.0062(11) 0.0092(11)
C20 0.0226(15) 0.0175(13) 0.0187(14) 0.0024(11) 0.0103(12) 0.0099(12)
C21 0.0217(15) 0.0212(15) 0.0189(15) -0.0010(11) 0.0089(12) 0.0035(12)
C22 0.0176(14) 0.0324(16) 0.0160(14) 0.0050(12) 0.0073(12) 0.0090(13)
C23 0.0222(15) 0.0222(14) 0.0158(13) 0.0068(11) 0.0108(12) 0.0131(12)
C24 0.055(2) 0.0234(15) 0.0235(16) 0.0085(13) 0.0258(16) 0.0220(15)
C25 0.0347(18) 0.0283(16) 0.0147(14) 0.0008(12) 0.0119(13) 0.0096(14)
C26 0.0398(19) 0.0316(17) 0.0156(14) 0.0097(12) 0.0127(14) 0.0206(15)
C27 0.0370(18) 0.0252(16) 0.0202(15) 0.0076(12) 0.0172(14) 0.0114(14)
C28 0.0349(18) 0.0399(18) 0.0272(16) 0.0124(14) 0.0225(15) 0.0222(15)
B2 0.0119(14) 0.0163(14) 0.0126(14) 0.0012(11) 0.0052(12) 0.0052(12)
B3 0.0158(15) 0.0142(14) 0.0142(14) 0.0003(12) 0.0047(12) 0.0070(12)
B4 0.0217(17) 0.0175(15) 0.0204(16) 0.0025(12) 0.0110(14) 0.0106(13)
B5 0.0179(16) 0.0244(17) 0.0261(17) 0.0025(14) 0.0126(14) 0.0098(14)
B6 0.0169(16) 0.0179(15) 0.0211(16) 0.0041(12) 0.0110(13) 0.0051(13)
B8 0.0194(16) 0.0183(15) 0.0224(16) 0.0019(13) 0.0077(14) 0.0104(13)
B9 0.0210(17) 0.0288(18) 0.0264(18) 0.0049(14) 0.0119(15) 0.0152(15)
B10 0.0139(16) 0.0243(17) 0.0312(19) 0.0038(14) 0.0107(14) 0.0077(14)
B11 0.0136(15) 0.0187(15) 0.0209(16) 0.0033(13) 0.0062(13) 0.0048(13)
B12 0.0130(15) 0.0265(17) 0.0268(18) 0.0059(14) 0.0065(14) 0.0104(14)

loop_
_atom_type_symbol
_atom_type_description
_atom_type_scat_dispersion_real
_atom_type_scat_dispersion_imag
_atom_type_scat_source
C C 0.0033 0.0016 'International Tables Vol C Tables 4.2.6.8 and 6.1.1.4'
H H 0.0000 0.0000 'International Tables Vol C Tables 4.2.6.8 and 6.1.1.4'
B B 0.0013 0.0007 'International Tables Vol C Tables 4.2.6.8 and 6.1.1.4'
Fe Fe 0.3463 0.8444 'International Tables Vol C Tables 4.2.6.8 and 6.1.1.4'

loop_
_geom_angle_atom_site_label_1
_geom_angle_atom_site_label_2
_geom_angle_atom_site_label_3
_geom_angle
_geom_angle_site_symmetry_1
_geom_angle_site_symmetry_3
_geom_angle_publ_flag
C9 Fe1 C10 40.92(11) . . ?
C9 Fe1 C8 40.51(12) . . ?
C10 Fe1 C8 68.63(12) . . ?
C9 Fe1 C15 105.06(11) . . ?
C10 Fe1 C15 125.96(12) . . ?
C8 Fe1 C15 115.77(11) . . ?
C9 Fe1 C11 117.52(12) . . ?
C10 Fe1 C11 108.11(12) . . ?
C8 Fe1 C11 150.44(12) . . ?
C15 Fe1 C11 40.81(11) . . ?
C9 Fe1 C14 124.49(12) . . ?
C10 Fe1 C14 162.91(11) . . ?
C8 Fe1 C14 105.61(12) . . ?
C15 Fe1 C14 40.63(12) . . ?
C11 Fe1 C14 68.48(12) . . ?
C9 Fe1 C13 162.97(13) . . ?
C10 Fe1 C13 155.46(12) . . ?
C8 Fe1 C13 126.81(13) . . ?
C15 Fe1 C13 68.26(12) . . ?
C11 Fe1 C13 68.38(12) . . ?
C14 Fe1 C13 40.47(12) . . ?
C9 Fe1 C6 68.39(11) . . ?
C10 Fe1 C6 68.55(11) . . ?
C8 Fe1 C6 40.81(11) . . ?
C15 Fe1 C6 150.89(12) . . ?
C11 Fe1 C6 167.58(11) . . ?
C14 Fe1 C6 118.33(12) . . ?
C13 Fe1 C6 109.36(12) . . ?
C9 Fe1 C12 153.13(13) . . ?
C10 Fe1 C12 120.58(12) . . ?
C8 Fe1 C12 166.15(13) . . ?
C15 Fe1 C12 68.56(11) . . ?
C11 Fe1 C12 40.66(12) . . ?
C14 Fe1 C12 68.52(12) . . ?
C13 Fe1 C12 40.81(12) . . ?
C6 Fe1 C12 129.77(12) . . ?
C9 Fe1 C5 68.75(11) . . ?
C10 Fe1 C5 40.90(10) . . ?
C8 Fe1 C5 68.75(11) . . ?
C15 Fe1 C5 165.37(12) . . ?
C11 Fe1 C5 129.09(11) . . ?
C14 Fe1 C5 153.75(12) . . ?
C13 Fe1 C5 121.35(11) . . ?
C6 Fe1 C5 40.72(10) . . ?
C12 Fe1 C5 110.60(11) . . ?
C22 Fe2 C21 40.70(12) . . ?
C22 Fe2 C28 105.11(12) . . ?
C21 Fe2 C28 119.61(13) . . ?
C22 Fe2 C23 40.66(11) . . ?
C21 Fe2 C23 68.30(11) . . ?
C28 Fe2 C23 122.72(12) . . ?
C22 Fe2 C27 120.82(12) . . ?
C21 Fe2 C27 105.20(12) . . ?
C28 Fe2 C27 40.71(12) . . ?
C23 Fe2 C27 157.97(12) . . ?
C22 Fe2 C20 68.30(11) . . ?
C21 Fe2 C20 40.60(11) . . ?
C28 Fe2 C20 156.19(12) . . ?
C23 Fe2 C20 68.05(11) . . ?
C27 Fe2 C20 121.54(12) . . ?
C22 Fe2 C26 157.99(12) . . ?
C21 Fe2 C26 122.83(12) . . ?
C28 Fe2 C26 68.27(13) . . ?
C23 Fe2 C26 160.38(12) . . ?
C27 Fe2 C26 40.62(12) . . ?
C20 Fe2 C26 108.81(12) . . ?
C22 Fe2 C24 121.42(13) . . ?
C21 Fe2 C24 156.09(13) . . ?
C28 Fe2 C24 40.53(13) . . ?
C23 Fe2 C24 108.70(11) . . ?
C27 Fe2 C24 68.25(12) . . ?
C20 Fe2 C24 162.29(12) . . ?
C26 Fe2 C24 68.02(12) . . ?
C22 Fe2 C25 158.67(12) . . ?
C21 Fe2 C25 160.34(12) . . ?
C28 Fe2 C25 68.29(13) . . ?
C23 Fe2 C25 124.61(12) . . ?
C27 Fe2 C25 68.23(12) . . ?
C20 Fe2 C25 125.80(12) . . ?
C26 Fe2 C25 40.33(12) . . ?
C24 Fe2 C25 40.56(12) . . ?
C22 Fe2 C19 68.55(11) . . ?
C21 Fe2 C19 68.46(11) . . ?
C28 Fe2 C19 160.37(12) . . ?
C23 Fe2 C19 40.61(10) . . ?
C27 Fe2 C19 158.55(12) . . ?
C20 Fe2 C19 40.53(10) . . ?
C26 Fe2 C19 124.41(12) . . ?
C24 Fe2 C19 125.72(11) . . ?
C25 Fe2 C19 110.51(12) . . ?
C2 C1 B3 118.4(2) . . ?
C2 C1 B2 118.6(2) . . ?
B3 C1 B2 62.30(16) . . ?
C2 C1 B5 120.3(2) . . ?
B3 C1 B5 111.9(2) . . ?
B2 C1 B5 111.8(2) . . ?
C2 C1 B6 119.0(2) . . ?
B3 C1 B6 112.8(2) . . ?
B2 C1 B6 61.37(16) . . ?
B5 C1 B6 62.09(17) . . ?
C2 C1 B4 120.4(2) . . ?
B3 C1 B4 60.93(17) . . ?
B2 C1 B4 111.4(2) . . ?
B5 C1 B4 61.57(18) . . ?
B6 C1 B4 112.1(2) . . ?
C5 C2 C3 110.1(2) . . ?
C5 C2 C4 110.1(2) . . ?
C3 C2 C4 107.6(2) . . ?
C5 C2 C1 108.4(2) . . ?
C3 C2 C1 110.4(2) . . ?
C4 C2 C1 110.2(2) . . ?
C2 C3 H3A 109.5 . . ?
C2 C3 H3B 109.5 . . ?
H3A C3 H3B 109.5 . . ?
C2 C3 H3C 109.5 . . ?
H3A C3 H3C 109.5 . . ?
H3B C3 H3C 109.5 . . ?
C2 C4 H4A 109.5 . . ?
C2 C4 H4B 109.5 . . ?
H4A C4 H4B 109.5 . . ?
C2 C4 H4C 109.5 . . ?
H4A C4 H4C 109.5 . . ?
H4B C4 H4C 109.5 . . ?
C6 C5 C10 106.9(2) . . ?
C6 C5 C2 125.7(2) . . ?
C10 C5 C2 127.0(2) . . ?
C6 C5 Fe1 69.19(15) . . ?
C10 C5 Fe1 68.44(15) . . ?
C2 C5 Fe1 132.77(18) . . ?
C8 C6 C5 108.3(3) . . ?
C8 C6 Fe1 69.17(16) . . ?
C5 C6 Fe1 70.09(15) . . ?
C8 C6 H6 125.8 . . ?
C5 C6 H6 125.8 . . ?
Fe1 C6 H6 125.8 . . ?
C16 C7 B2 117.9(2) . . ?
C16 C7 B8 119.6(2) . . ?
B2 C7 B8 112.3(2) . . ?
C16 C7 B11 120.2(2) . . ?
B2 C7 B11 61.91(17) . . ?
B8 C7 B11 111.8(2) . . ?
C16 C7 B12 121.5(2) . . ?
B2 C7 B12 111.8(2) . . ?
B8 C7 B12 61.57(17) . . ?
B11 C7 B12 61.19(18) . . ?
C16 C7 B3 118.2(2) . . ?
B2 C7 B3 61.94(16) . . ?
B8 C7 B3 61.24(17) . . ?
B11 C7 B3 112.0(2) . . ?
B12 C7 B3 111.2(2) . . ?
C9 C8 C6 108.0(3) . . ?
C9 C8 Fe1 69.44(16) . . ?
C6 C8 Fe1 70.02(16) . . ?
C9 C8 H8 126.0 . . ?
C6 C8 H8 126.0 . . ?
Fe1 C8 H8 126.0 . . ?
C8 C9 C10 108.4(2) . . ?
C8 C9 Fe1 70.05(16) . . ?
C10 C9 Fe1 69.61(15) . . ?
C8 C9 H9 125.8 . . ?
C10 C9 H9 125.8 . . ?
Fe1 C9 H9 125.8 . . ?
C9 C10 C5 108.3(2) . . ?
C9 C10 Fe1 69.47(16) . . ?
C5 C10 Fe1 70.65(15) . . ?
C9 C10 H10 125.9 . . ?
C5 C10 H10 125.9 . . ?
Fe1 C10 H10 125.9 . . ?
C12 C11 C15 108.2(3) . . ?
C12 C11 Fe1 70.02(16) . . ?
C15 C11 Fe1 69.56(16) . . ?
C12 C11 H11 125.9 . . ?
C15 C11 H11 125.9 . . ?
Fe1 C11 H11 125.9 . . ?
C11 C12 C13 107.4(3) . . ?
C11 C12 Fe1 69.31(15) . . ?
C13 C12 Fe1 69.43(16) . . ?
C11 C12 H12 126.3 . . ?
C13 C12 H12 126.3 . . ?
Fe1 C12 H12 126.3 . . ?
C14 C13 C12 108.4(3) . . ?
C14 C13 Fe1 69.74(16) . . ?
C12 C13 Fe1 69.75(16) . . ?
C14 C13 H13 125.8 . . ?
C12 C13 H13 125.8 . . ?
Fe1 C13 H13 125.8 . . ?
C13 C14 C15 108.0(3) . . ?
C13 C14 Fe1 69.79(16) . . ?
C15 C14 Fe1 69.48(16) . . ?
C13 C14 H14 126.0 . . ?
C15 C14 H14 126.0 . . ?
Fe1 C14 H14 126.0 . . ?
C14 C15 C11 108.0(3) . . ?
C14 C15 Fe1 69.89(16) . . ?
C11 C15 Fe1 69.63(16) . . ?
C14 C15 H15 126.0 . . ?
C11 C15 H15 126.0 . . ?
Fe1 C15 H15 126.0 . . ?
C19 C16 C17 110.6(2) . . ?
C19 C16 C18 109.9(2) . . ?
C17 C16 C18 107.9(2) . . ?
C19 C16 C7 107.9(2) . . ?
C17 C16 C7 110.1(2) . . ?
C18 C16 C7 110.4(2) . . ?
C16 C17 H17A 109.5 . . ?
C16 C17 H17B 109.5 . . ?
H17A C17 H17B 109.5 . . ?
C16 C17 H17C 109.5 . . ?
H17A C17 H17C 109.5 . . ?
H17B C17 H17C 109.5 . . ?
C16 C18 H18A 109.5 . . ?
C16 C18 H18B 109.5 . . ?
H18A C18 H18B 109.5 . . ?
C16 C18 H18C 109.5 . . ?
H18A C18 H18C 109.5 . . ?
H18B C18 H18C 109.5 . . ?
C20 C19 C23 106.7(2) . . ?
C20 C19 C16 126.5(2) . . ?
C23 C19 C16 126.6(2) . . ?
C20 C19 Fe2 68.91(15) . . ?
C23 C19 Fe2 68.76(15) . . ?
C16 C19 Fe2 131.44(18) . . ?
C21 C20 C19 108.7(2) . . ?
C21 C20 Fe2 69.37(15) . . ?
C19 C20 Fe2 70.56(15) . . ?
C21 C20 H20 125.6 . . ?
C19 C20 H20 125.6 . . ?
Fe2 C20 H20 125.6 . . ?
C22 C21 C20 107.9(2) . . ?
C22 C21 Fe2 69.54(16) . . ?
C20 C21 Fe2 70.04(15) . . ?
C22 C21 H21 126.0 . . ?
C20 C21 H21 126.0 . . ?
Fe2 C21 H21 126.0 . . ?
C21 C22 C23 107.9(3) . . ?
C21 C22 Fe2 69.76(16) . . ?
C23 C22 Fe2 70.00(16) . . ?
C21 C22 H22 126.0 . . ?
C23 C22 H22 126.0 . . ?
Fe2 C22 H22 126.0 . . ?
C22 C23 C19 108.7(2) . . ?
C22 C23 Fe2 69.33(16) . . ?
C19 C23 Fe2 70.63(15) . . ?
C22 C23 H23 125.7 . . ?
C19 C23 H23 125.7 . . ?
Fe2 C23 H23 125.7 . . ?
C28 C24 C25 108.1(3) . . ?
C28 C24 Fe2 69.34(16) . . ?
C25 C24 Fe2 69.97(16) . . ?
C28 C24 H16 126.0 . . ?
C25 C24 H16 126.0 . . ?
Fe2 C24 H16 126.0 . . ?
C26 C25 C24 107.7(3) . . ?
C26 C25 Fe2 69.42(16) . . ?
C24 C25 Fe2 69.46(16) . . ?
C26 C25 H17 126.2 . . ?
C24 C25 H17 126.2 . . ?
Fe2 C25 H17 126.2 . . ?
C25 C26 C27 108.5(3) . . ?
C25 C26 Fe2 70.25(17) . . ?
C27 C26 Fe2 69.58(16) . . ?
C25 C26 H18 125.8 . . ?
C27 C26 H18 125.8 . . ?
Fe2 C26 H18 125.8 . . ?
C26 C27 C28 107.7(3) . . ?
C26 C27 Fe2 69.81(17) . . ?
C28 C27 Fe2 69.53(17) . . ?
C26 C27 H19 126.1 . . ?
C28 C27 H19 126.1 . . ?
Fe2 C27 H19 126.1 . . ?
C24 C28 C27 108.1(3) . . ?
C24 C28 Fe2 70.12(17) . . ?
C27 C28 Fe2 69.76(17) . . ?
C24 C28 H28 126.0 . . ?
C27 C28 H28 126.0 . . ?
Fe2 C28 H28 126.0 . . ?
C7 B2 C1 104.8(2) . . ?
C7 B2 B6 107.1(2) . . ?
C1 B2 B6 59.71(16) . . ?
C7 B2 B11 59.82(17) . . ?
C1 B2 B11 106.3(2) . . ?
B6 B2 B11 59.94(17) . . ?
C7 B2 B3 60.25(16) . . ?
C1 B2 B3 58.48(16) . . ?
B6 B2 B3 108.3(2) . . ?
B11 B2 B3 108.9(2) . . ?
C7 B2 H2 122.9 . . ?
C1 B2 H2 124.0 . . ?
B6 B2 H2 121.6 . . ?
B11 B2 H2 121.6 . . ?
B3 B2 H2 121.2 . . ?
C1 B3 C7 103.5(2) . . ?
C1 B3 B4 60.54(17) . . ?
C7 B3 B4 106.1(2) . . ?
C1 B3 B8 107.1(2) . . ?
C7 B3 B8 58.80(16) . . ?
B4 B3 B8 60.46(18) . . ?
C1 B3 B2 59.22(16) . . ?
C7 B3 B2 57.80(16) . . ?
B4 B3 B2 108.6(2) . . ?
B8 B3 B2 106.9(2) . . ?
C1 B3 H3 123.2 . . ?
C7 B3 H3 124.9 . . ?
B4 B3 H3 121.0 . . ?
B8 B3 H3 121.9 . . ?
B2 B3 H3 122.2 . . ?
C1 B4 B3 58.53(16) . . ?
C1 B4 B9 105.9(2) . . ?
B3 B4 B9 108.8(2) . . ?
C1 B4 B8 105.4(2) . . ?
B3 B4 B8 60.25(17) . . ?
B9 B4 B8 60.52(18) . . ?
C1 B4 B5 58.67(17) . . ?
B3 B4 B5 107.6(2) . . ?
B9 B4 B5 60.51(19) . . ?
B8 B4 B5 108.4(2) . . ?
C1 B4 H4 124.3 . . ?
B3 B4 H4 121.6 . . ?
B9 B4 H4 121.4 . . ?
B8 B4 H4 121.9 . . ?
B5 B4 H4 121.6 . . ?
C1 B5 B4 59.77(17) . . ?
C1 B5 B9 105.7(2) . . ?
B4 B5 B9 59.15(18) . . ?
C1 B5 B10 106.1(2) . . ?
B4 B5 B10 107.9(2) . . ?
B9 B5 B10 60.32(19) . . ?
C1 B5 B6 59.28(16) . . ?
B4 B5 B6 108.4(2) . . ?
B9 B5 B6 108.0(2) . . ?
B10 B5 B6 59.87(18) . . ?
C1 B5 H5 123.4 . . ?
B4 B5 H5 121.6 . . ?
B9 B5 H5 122.4 . . ?
B10 B5 H5 122.1 . . ?
B6 B5 H5 121.4 . . ?
C1 B6 B11 105.8(2) . . ?
C1 B6 B2 58.92(16) . . ?
B11 B6 B2 60.04(17) . . ?
C1 B6 B10 105.6(2) . . ?
B11 B6 B10 59.78(18) . . ?
B2 B6 B10 107.6(2) . . ?
C1 B6 B5 58.63(16) . . ?
B11 B6 B5 107.5(2) . . ?
B2 B6 B5 107.1(2) . . ?
B10 B6 B5 59.98(18) . . ?
C1 B6 H6A 123.9 . . ?
B11 B6 H6A 122.2 . . ?
B2 B6 H6A 121.9 . . ?
B10 B6 H6A 122.2 . . ?
B5 B6 H6A 122.1 . . ?
C7 B8 B3 59.96(16) . . ?
C7 B8 B12 59.43(17) . . ?
B3 B8 B12 108.4(2) . . ?
C7 B8 B4 106.0(2) . . ?
B3 B8 B4 59.29(17) . . ?
B12 B8 B4 107.6(2) . . ?
C7 B8 B9 106.1(2) . . ?
B3 B8 B9 107.0(2) . . ?
B12 B8 B9 60.08(19) . . ?
B4 B8 B9 59.24(18) . . ?
C7 B8 H8A 123.0 . . ?
B3 B8 H8A 121.7 . . ?
B12 B8 H8A 121.3 . . ?
B4 B8 H8A 122.7 . . ?
B9 B8 H8A 122.7 . . ?
B4 B9 B12 108.1(2) . . ?
B4 B9 B8 60.24(18) . . ?
B12 B9 B8 59.77(18) . . ?
B4 B9 B5 60.34(18) . . ?
B12 B9 B5 107.6(2) . . ?
B8 B9 B5 108.1(2) . . ?
B4 B9 B10 108.5(2) . . ?
B12 B9 B10 59.85(19) . . ?
B8 B9 B10 107.9(2) . . ?
B5 B9 B10 59.93(19) . . ?
B4 B9 H9A 121.2 . . ?
B12 B9 H9A 122.0 . . ?
B8 B9 H9A 121.8 . . ?
B5 B9 H9A 121.8 . . ?
B10 B9 H9A 121.7 . . ?
B11 B10 B12 59.64(18) . . ?
B11 B10 B6 59.65(18) . . ?
B12 B10 B6 107.4(2) . . ?
B11 B10 B5 107.5(2) . . ?
B12 B10 B5 107.4(2) . . ?
B6 B10 B5 60.15(18) . . ?
B11 B10 B9 107.4(2) . . ?
B12 B10 B9 59.71(19) . . ?
B6 B10 B9 107.7(2) . . ?
B5 B10 B9 59.75(19) . . ?
B11 B10 H10A 122.2 . . ?
B12 B10 H10A 122.2 . . ?
B6 B10 H10A 121.9 . . ?
B5 B10 H10A 121.9 . . ?
B9 B10 H10A 122.0 . . ?
C7 B11 B12 59.50(17) . . ?
C7 B11 B6 106.0(2) . . ?
B12 B11 B6 108.8(2) . . ?
C7 B11 B2 58.27(16) . . ?
B12 B11 B2 107.5(2) . . ?
B6 B11 B2 60.02(17) . . ?
C7 B11 B10 106.7(2) . . ?
B12 B11 B10 60.53(19) . . ?
B6 B11 B10 60.57(18) . . ?
B2 B11 B10 108.2(2) . . ?
C7 B11 H11A 123.7 . . ?
B12 B11 H11A 121.3 . . ?
B6 B11 H11A 121.7 . . ?
B2 B11 H11A 122.2 . . ?
B10 B11 H11A 121.4 . . ?
C7 B12 B11 59.31(17) . . ?
C7 B12 B8 59.00(17) . . ?
B11 B12 B8 108.2(2) . . ?
C7 B12 B9 105.8(2) . . ?
B11 B12 B9 108.1(2) . . ?
B8 B12 B9 60.15(18) . . ?
C7 B12 B10 106.0(2) . . ?
B11 B12 B10 59.83(19) . . ?
B8 B12 B10 108.7(2) . . ?
B9 B12 B10 60.44(19) . . ?
C7 B12 H12A 123.8 . . ?
B11 B12 H12A 121.6 . . ?
B8 B12 H12A 121.3 . . ?
B9 B12 H12A 122.0 . . ?
B10 B12 H12A 121.8 . . ?

loop_
_geom_bond_atom_site_label_1
_geom_bond_atom_site_label_2
_geom_bond_distance
_geom_bond_site_symmetry_2
_geom_bond_publ_flag
Fe1 C9 2.033(3) . ?
Fe1 C10 2.035(3) . ?
Fe1 C8 2.041(3) . ?
Fe1 C15 2.043(3) . ?
Fe1 C11 2.044(3) . ?
Fe1 C14 2.048(3) . ?
Fe1 C13 2.049(3) . ?
Fe1 C6 2.052(3) . ?
Fe1 C12 2.053(3) . ?
Fe1 C5 2.064(3) . ?
Fe2 C22 2.036(3) . ?
Fe2 C21 2.039(3) . ?
Fe2 C28 2.042(3) . ?
Fe2 C23 2.045(3) . ?
Fe2 C27 2.045(3) . ?
Fe2 C20 2.048(3) . ?
Fe2 C26 2.048(3) . ?
Fe2 C24 2.053(3) . ?
Fe2 C25 2.059(3) . ?
Fe2 C19 2.070(3) . ?
C1 C2 1.590(4) . ?
C1 B3 1.709(4) . ?
C1 B2 1.722(4) . ?
C1 B5 1.725(4) . ?
C1 B6 1.736(4) . ?
C1 B4 1.744(4) . ?
C2 C5 1.524(4) . ?
C2 C3 1.535(4) . ?
C2 C4 1.535(4) . ?
C3 H3A 0.9800 . ?
C3 H3B 0.9800 . ?
C3 H3C 0.9800 . ?
C4 H4A 0.9800 . ?
C4 H4B 0.9800 . ?
C4 H4C 0.9800 . ?
C5 C6 1.432(4) . ?
C5 C10 1.433(4) . ?
C6 C8 1.427(4) . ?
C6 H6 1.0000 . ?
C7 C16 1.591(4) . ?
C7 B2 1.702(4) . ?
C7 B8 1.726(4) . ?
C7 B11 1.730(4) . ?
C7 B12 1.733(4) . ?
C7 B3 1.746(4) . ?
C8 C9 1.411(4) . ?
C8 H8 1.0000 . ?
C9 C10 1.422(4) . ?
C9 H9 1.0000 . ?
C10 H10 1.0000 . ?
C11 C12 1.423(4) . ?
C11 C15 1.425(4) . ?
C11 H11 1.0000 . ?
C12 C13 1.430(4) . ?
C12 H12 1.0000 . ?
C13 C14 1.417(4) . ?
C13 H13 1.0000 . ?
C14 C15 1.420(4) . ?
C14 H14 1.0000 . ?
C15 H15 1.0000 . ?
C16 C19 1.518(4) . ?
C16 C17 1.530(4) . ?
C16 C18 1.536(4) . ?
C17 H17A 0.9800 . ?
C17 H17B 0.9800 . ?
C17 H17C 0.9800 . ?
C18 H18A 0.9800 . ?
C18 H18B 0.9800 . ?
C18 H18C 0.9800 . ?
C19 C20 1.426(4) . ?
C19 C23 1.428(4) . ?
C20 C21 1.418(4) . ?
C20 H20 1.0000 . ?
C21 C22 1.417(4) . ?
C21 H21 1.0000 . ?
C22 C23 1.418(4) . ?
C22 H22 1.0000 . ?
C23 H23 1.0000 . ?
C24 C28 1.418(4) . ?
C24 C25 1.425(4) . ?
C24 H16 1.0000 . ?
C25 C26 1.416(4) . ?
C25 H17 1.0000 . ?
C26 C27 1.421(4) . ?
C26 H18 1.0000 . ?
C27 C28 1.422(4) . ?
C27 H19 1.0000 . ?
C28 H28 1.0000 . ?
B2 B6 1.765(4) . ?
B2 B11 1.765(4) . ?
B2 B3 1.775(4) . ?
B2 H2 1.1200 . ?
B3 B4 1.751(4) . ?
B3 B8 1.768(4) . ?
B3 H3 1.1200 . ?
B4 B9 1.754(5) . ?
B4 B8 1.772(4) . ?
B4 B5 1.775(5) . ?
B4 H4 1.1200 . ?
B5 B9 1.779(5) . ?
B5 B10 1.782(5) . ?
B5 B6 1.785(4) . ?
B5 H5 1.1200 . ?
B6 B11 1.764(4) . ?
B6 B10 1.780(5) . ?
B6 H6A 1.1200 . ?
B8 B12 1.770(5) . ?
B8 B9 1.777(5) . ?
B8 H8A 1.1200 . ?
B9 B12 1.776(5) . ?
B9 B10 1.789(5) . ?
B9 H9A 1.1200 . ?
B10 B11 1.766(4) . ?
B10 B12 1.778(5) . ?
B10 H10A 1.1200 . ?
B11 B12 1.763(5) . ?
B11 H11A 1.1200 . ?
B12 H12A 1.1200 . ?

loop_
_geom_torsion_atom_site_label_1
_geom_torsion_atom_site_label_2
_geom_torsion_atom_site_label_3
_geom_torsion_atom_site_label_4
_geom_torsion
_geom_torsion_site_symmetry_1
_geom_torsion_site_symmetry_2
_geom_torsion_site_symmetry_3
_geom_torsion_site_symmetry_4
_geom_torsion_publ_flag
B3 C1 C2 C5 -50.0(3) . . . . ?
B2 C1 C2 C5 22.1(3) . . . . ?
B5 C1 C2 C5 166.1(2) . . . . ?
B6 C1 C2 C5 93.4(3) . . . . ?
B4 C1 C2 C5 -121.2(2) . . . . ?
B3 C1 C2 C3 -170.6(2) . . . . ?
B2 C1 C2 C3 -98.5(3) . . . . ?
B5 C1 C2 C3 45.5(3) . . . . ?
B6 C1 C2 C3 -27.3(3) . . . . ?
B4 C1 C2 C3 118.2(3) . . . . ?
B3 C1 C2 C4 70.5(3) . . . . ?
B2 C1 C2 C4 142.7(2) . . . . ?
B5 C1 C2 C4 -73.4(3) . . . . ?
B6 C1 C2 C4 -146.1(2) . . . . ?
B4 C1 C2 C4 -0.6(3) . . . . ?
C3 C2 C5 C6 -152.5(3) . . . . ?
C4 C2 C5 C6 -34.0(4) . . . . ?
C1 C2 C5 C6 86.7(3) . . . . ?
C3 C2 C5 C10 35.5(4) . . . . ?
C4 C2 C5 C10 154.0(3) . . . . ?
C1 C2 C5 C10 -85.4(3) . . . . ?
C3 C2 C5 Fe1 -58.5(3) . . . . ?
C4 C2 C5 Fe1 59.9(3) . . . . ?
C1 C2 C5 Fe1 -179.41(19) . . . . ?
C9 Fe1 C5 C6 -81.14(17) . . . . ?
C10 Fe1 C5 C6 -119.0(2) . . . . ?
C8 Fe1 C5 C6 -37.53(16) . . . . ?
C15 Fe1 C5 C6 -148.4(4) . . . . ?
C11 Fe1 C5 C6 170.03(16) . . . . ?
C14 Fe1 C5 C6 44.7(3) . . . . ?
C13 Fe1 C5 C6 83.52(18) . . . . ?
C12 Fe1 C5 C6 127.65(17) . . . . ?
C9 Fe1 C5 C10 37.87(16) . . . . ?
C8 Fe1 C5 C10 81.49(17) . . . . ?
C15 Fe1 C5 C10 -29.4(5) . . . . ?
C11 Fe1 C5 C10 -71.0(2) . . . . ?
C14 Fe1 C5 C10 163.7(2) . . . . ?
C13 Fe1 C5 C10 -157.46(17) . . . . ?
C6 Fe1 C5 C10 119.0(2) . . . . ?
C12 Fe1 C5 C10 -113.33(17) . . . . ?
C9 Fe1 C5 C2 158.9(3) . . . . ?
C10 Fe1 C5 C2 121.1(3) . . . . ?
C8 Fe1 C5 C2 -157.4(3) . . . . ?
C15 Fe1 C5 C2 91.7(5) . . . . ?
C11 Fe1 C5 C2 50.1(3) . . . . ?
C14 Fe1 C5 C2 -75.2(4) . . . . ?
C13 Fe1 C5 C2 -36.4(3) . . . . ?
C6 Fe1 C5 C2 -119.9(3) . . . . ?
C12 Fe1 C5 C2 7.7(3) . . . . ?
C10 C5 C6 C8 0.6(3) . . . . ?
C2 C5 C6 C8 -172.8(2) . . . . ?
Fe1 C5 C6 C8 58.79(18) . . . . ?
C10 C5 C6 Fe1 -58.23(18) . . . . ?
C2 C5 C6 Fe1 128.4(3) . . . . ?
C9 Fe1 C6 C8 -37.58(18) . . . . ?
C10 Fe1 C6 C8 -81.72(18) . . . . ?
C15 Fe1 C6 C8 44.5(3) . . . . ?
C11 Fe1 C6 C8 -158.4(5) . . . . ?
C14 Fe1 C6 C8 81.0(2) . . . . ?
C13 Fe1 C6 C8 124.39(18) . . . . ?
C12 Fe1 C6 C8 165.69(18) . . . . ?
C5 Fe1 C6 C8 -119.7(2) . . . . ?
C9 Fe1 C6 C5 82.10(17) . . . . ?
C10 Fe1 C6 C5 37.96(15) . . . . ?
C8 Fe1 C6 C5 119.7(2) . . . . ?
C15 Fe1 C6 C5 164.2(2) . . . . ?
C11 Fe1 C6 C5 -38.7(6) . . . . ?
C14 Fe1 C6 C5 -159.31(15) . . . . ?
C13 Fe1 C6 C5 -115.92(16) . . . . ?
C12 Fe1 C6 C5 -74.6(2) . . . . ?
C5 C6 C8 C9 -0.1(3) . . . . ?
Fe1 C6 C8 C9 59.25(19) . . . . ?
C5 C6 C8 Fe1 -59.36(18) . . . . ?
C10 Fe1 C8 C9 -37.70(16) . . . . ?
C15 Fe1 C8 C9 83.06(19) . . . . ?
C11 Fe1 C8 C9 51.5(3) . . . . ?
C14 Fe1 C8 C9 125.32(17) . . . . ?
C13 Fe1 C8 C9 164.28(17) . . . . ?
C6 Fe1 C8 C9 -119.2(2) . . . . ?
C12 Fe1 C8 C9 -171.7(4) . . . . ?
C5 Fe1 C8 C9 -81.75(17) . . . . ?
C9 Fe1 C8 C6 119.2(2) . . . . ?
C10 Fe1 C8 C6 81.51(18) . . . . ?
C15 Fe1 C8 C6 -157.74(16) . . . . ?
C11 Fe1 C8 C6 170.7(2) . . . . ?
C14 Fe1 C8 C6 -115.48(18) . . . . ?
C13 Fe1 C8 C6 -76.5(2) . . . . ?
C12 Fe1 C8 C6 -52.5(5) . . . . ?
C5 Fe1 C8 C6 37.45(16) . . . . ?
C6 C8 C9 C10 -0.4(3) . . . . ?
Fe1 C8 C9 C10 59.22(19) . . . . ?
C6 C8 C9 Fe1 -59.62(19) . . . . ?
C10 Fe1 C9 C8 119.6(2) . . . . ?
C15 Fe1 C9 C8 -112.22(17) . . . . ?
C11 Fe1 C9 C8 -154.18(17) . . . . ?
C14 Fe1 C9 C8 -72.5(2) . . . . ?
C13 Fe1 C9 C8 -47.8(5) . . . . ?
C6 Fe1 C9 C8 37.85(16) . . . . ?
C12 Fe1 C9 C8 175.6(2) . . . . ?
C5 Fe1 C9 C8 81.74(17) . . . . ?
C8 Fe1 C9 C10 -119.6(2) . . . . ?
C15 Fe1 C9 C10 128.18(17) . . . . ?
C11 Fe1 C9 C10 86.21(19) . . . . ?
C14 Fe1 C9 C10 167.94(16) . . . . ?
C13 Fe1 C9 C10 -167.4(4) . . . . ?
C6 Fe1 C9 C10 -81.76(17) . . . . ?
C12 Fe1 C9 C10 56.0(3) . . . . ?
C5 Fe1 C9 C10 -37.86(16) . . . . ?
C8 C9 C10 C5 0.8(3) . . . . ?
Fe1 C9 C10 C5 60.24(18) . . . . ?
C8 C9 C10 Fe1 -59.49(19) . . . . ?
C6 C5 C10 C9 -0.8(3) . . . . ?
C2 C5 C10 C9 172.4(2) . . . . ?
Fe1 C5 C10 C9 -59.51(18) . . . . ?
C6 C5 C10 Fe1 58.70(18) . . . . ?
C2 C5 C10 Fe1 -128.1(3) . . . . ?
C8 Fe1 C10 C9 37.33(17) . . . . ?
C15 Fe1 C10 C9 -69.7(2) . . . . ?
C11 Fe1 C10 C9 -111.40(18) . . . . ?
C14 Fe1 C10 C9 -35.9(5) . . . . ?
C13 Fe1 C10 C9 171.1(3) . . . . ?
C6 Fe1 C10 C9 81.32(18) . . . . ?
C12 Fe1 C10 C9 -154.20(17) . . . . ?
C5 Fe1 C10 C9 119.1(2) . . . . ?
C9 Fe1 C10 C5 -119.1(2) . . . . ?
C8 Fe1 C10 C5 -81.78(17) . . . . ?
C15 Fe1 C10 C5 171.18(15) . . . . ?
C11 Fe1 C10 C5 129.48(16) . . . . ?
C14 Fe1 C10 C5 -155.0(4) . . . . ?
C13 Fe1 C10 C5 52.0(3) . . . . ?
C6 Fe1 C10 C5 -37.80(15) . . . . ?
C12 Fe1 C10 C5 86.68(18) . . . . ?
C9 Fe1 C11 C12 -159.59(17) . . . . ?
C10 Fe1 C11 C12 -116.15(18) . . . . ?
C8 Fe1 C11 C12 165.4(2) . . . . ?
C15 Fe1 C11 C12 119.3(2) . . . . ?
C14 Fe1 C11 C12 81.67(19) . . . . ?
C13 Fe1 C11 C12 38.00(18) . . . . ?
C6 Fe1 C11 C12 -43.8(6) . . . . ?
C5 Fe1 C11 C12 -75.5(2) . . . . ?
C9 Fe1 C11 C15 81.08(19) . . . . ?
C10 Fe1 C11 C15 124.52(17) . . . . ?
C8 Fe1 C11 C15 46.1(3) . . . . ?
C14 Fe1 C11 C15 -37.67(17) . . . . ?
C13 Fe1 C11 C15 -81.33(18) . . . . ?
C6 Fe1 C11 C15 -163.2(5) . . . . ?
C12 Fe1 C11 C15 -119.3(2) . . . . ?
C5 Fe1 C11 C15 165.15(16) . . . . ?
C15 C11 C12 C13 0.1(3) . . . . ?
Fe1 C11 C12 C13 -59.22(19) . . . . ?
C15 C11 C12 Fe1 59.29(19) . . . . ?
C9 Fe1 C12 C11 43.2(3) . . . . ?
C10 Fe1 C12 C11 82.3(2) . . . . ?
C8 Fe1 C12 C11 -148.8(4) . . . . ?
C15 Fe1 C12 C11 -37.74(17) . . . . ?
C14 Fe1 C12 C11 -81.55(19) . . . . ?
C13 Fe1 C12 C11 -118.9(2) . . . . ?
C6 Fe1 C12 C11 168.82(17) . . . . ?
C5 Fe1 C12 C11 126.60(17) . . . . ?
C9 Fe1 C12 C13 162.1(2) . . . . ?
C10 Fe1 C12 C13 -158.82(17) . . . . ?
C8 Fe1 C12 C13 -29.9(6) . . . . ?
C15 Fe1 C12 C13 81.13(19) . . . . ?
C11 Fe1 C12 C13 118.9(2) . . . . ?
C14 Fe1 C12 C13 37.32(18) . . . . ?
C6 Fe1 C12 C13 -72.3(2) . . . . ?
C5 Fe1 C12 C13 -114.53(18) . . . . ?
C11 C12 C13 C14 -0.1(3) . . . . ?
Fe1 C12 C13 C14 -59.24(19) . . . . ?
C11 C12 C13 Fe1 59.15(19) . . . . ?
C9 Fe1 C13 C14 -32.0(5) . . . . ?
C10 Fe1 C13 C14 168.1(3) . . . . ?
C8 Fe1 C13 C14 -68.9(2) . . . . ?
C15 Fe1 C13 C14 37.68(18) . . . . ?
C11 Fe1 C13 C14 81.75(19) . . . . ?
C6 Fe1 C13 C14 -111.29(18) . . . . ?
C12 Fe1 C13 C14 119.6(3) . . . . ?
C5 Fe1 C13 C14 -154.69(17) . . . . ?
C9 Fe1 C13 C12 -151.6(4) . . . . ?
C10 Fe1 C13 C12 48.5(4) . . . . ?
C8 Fe1 C13 C12 171.43(17) . . . . ?
C15 Fe1 C13 C12 -81.94(19) . . . . ?
C11 Fe1 C13 C12 -37.87(17) . . . . ?
C14 Fe1 C13 C12 -119.6(3) . . . . ?
C6 Fe1 C13 C12 129.09(17) . . . . ?
C5 Fe1 C13 C12 85.69(19) . . . . ?
C12 C13 C14 C15 0.1(3) . . . . ?
Fe1 C13 C14 C15 -59.17(19) . . . . ?
C12 C13 C14 Fe1 59.25(19) . . . . ?
C9 Fe1 C14 C13 169.15(18) . . . . ?
C10 Fe1 C14 C13 -163.1(4) . . . . ?
C8 Fe1 C14 C13 129.12(19) . . . . ?
C15 Fe1 C14 C13 -119.3(3) . . . . ?
C11 Fe1 C14 C13 -81.49(19) . . . . ?
C6 Fe1 C14 C13 87.0(2) . . . . ?
C12 Fe1 C14 C13 -37.63(18) . . . . ?
C5 Fe1 C14 C13 55.6(3) . . . . ?
C9 Fe1 C14 C15 -71.5(2) . . . . ?
C10 Fe1 C14 C15 -43.8(5) . . . . ?
C8 Fe1 C14 C15 -111.56(18) . . . . ?
C11 Fe1 C14 C15 37.83(17) . . . . ?
C13 Fe1 C14 C15 119.3(3) . . . . ?
C6 Fe1 C14 C15 -153.64(16) . . . . ?
C12 Fe1 C14 C15 81.69(18) . . . . ?
C5 Fe1 C14 C15 175.0(2) . . . . ?
C13 C14 C15 C11 0.0(3) . . . . ?
Fe1 C14 C15 C11 -59.40(19) . . . . ?
C13 C14 C15 Fe1 59.4(2) . . . . ?
C12 C11 C15 C14 0.0(3) . . . . ?
Fe1 C11 C15 C14 59.56(19) . . . . ?
C12 C11 C15 Fe1 -59.58(19) . . . . ?
C9 Fe1 C15 C14 125.95(18) . . . . ?
C10 Fe1 C15 C14 165.45(16) . . . . ?
C8 Fe1 C15 C14 84.05(19) . . . . ?
C11 Fe1 C15 C14 -119.2(2) . . . . ?
C13 Fe1 C15 C14 -37.53(17) . . . . ?
C6 Fe1 C15 C14 53.5(3) . . . . ?
C12 Fe1 C15 C14 -81.58(18) . . . . ?
C5 Fe1 C15 C14 -171.1(4) . . . . ?
C9 Fe1 C15 C11 -114.86(18) . . . . ?
C10 Fe1 C15 C11 -75.4(2) . . . . ?
C8 Fe1 C15 C11 -156.76(17) . . . . ?
C14 Fe1 C15 C11 119.2(2) . . . . ?
C13 Fe1 C15 C11 81.66(18) . . . . ?
C6 Fe1 C15 C11 172.6(2) . . . . ?
C12 Fe1 C15 C11 37.61(17) . . . . ?
C5 Fe1 C15 C11 -52.0(5) . . . . ?
B2 C7 C16 C19 -72.8(3) . . . . ?
B8 C7 C16 C19 69.7(3) . . . . ?
B11 C7 C16 C19 -144.8(2) . . . . ?
B12 C7 C16 C19 142.5(2) . . . . ?
B3 C7 C16 C19 -1.4(3) . . . . ?
B2 C7 C16 C17 166.4(2) . . . . ?
B8 C7 C16 C17 -51.1(3) . . . . ?
B11 C7 C16 C17 94.4(3) . . . . ?
B12 C7 C16 C17 21.7(3) . . . . ?
B3 C7 C16 C17 -122.2(2) . . . . ?
B2 C7 C16 C18 47.4(3) . . . . ?
B8 C7 C16 C18 -170.2(2) . . . . ?
B11 C7 C16 C18 -24.7(3) . . . . ?
B12 C7 C16 C18 -97.3(3) . . . . ?
B3 C7 C16 C18 118.7(2) . . . . ?
C17 C16 C19 C20 33.3(4) . . . . ?
C18 C16 C19 C20 152.4(3) . . . . ?
C7 C16 C19 C20 -87.2(3) . . . . ?
C17 C16 C19 C23 -153.0(2) . . . . ?
C18 C16 C19 C23 -33.9(3) . . . . ?
C7 C16 C19 C23 86.5(3) . . . . ?
C17 C16 C19 Fe2 -59.9(3) . . . . ?
C18 C16 C19 Fe2 59.2(3) . . . . ?
C7 C16 C19 Fe2 179.57(19) . . . . ?
C22 Fe2 C19 C20 81.28(17) . . . . ?
C21 Fe2 C19 C20 37.38(16) . . . . ?
C28 Fe2 C19 C20 155.7(3) . . . . ?
C23 Fe2 C19 C20 118.7(2) . . . . ?
C27 Fe2 C19 C20 -39.1(4) . . . . ?
C26 Fe2 C19 C20 -78.48(19) . . . . ?
C24 Fe2 C19 C20 -164.68(17) . . . . ?
C25 Fe2 C19 C20 -121.57(17) . . . . ?
C22 Fe2 C19 C23 -37.46(16) . . . . ?
C21 Fe2 C19 C23 -81.35(17) . . . . ?
C28 Fe2 C19 C23 37.0(4) . . . . ?
C27 Fe2 C19 C23 -157.8(3) . . . . ?
C20 Fe2 C19 C23 -118.7(2) . . . . ?
C26 Fe2 C19 C23 162.79(16) . . . . ?
C24 Fe2 C19 C23 76.6(2) . . . . ?
C25 Fe2 C19 C23 119.70(17) . . . . ?
C22 Fe2 C19 C16 -158.1(3) . . . . ?
C21 Fe2 C19 C16 158.0(3) . . . . ?
C28 Fe2 C19 C16 -83.6(4) . . . . ?
C23 Fe2 C19 C16 -120.6(3) . . . . ?
C27 Fe2 C19 C16 81.6(4) . . . . ?
C20 Fe2 C19 C16 120.6(3) . . . . ?
C26 Fe2 C19 C16 42.2(3) . . . . ?
C24 Fe2 C19 C16 -44.0(3) . . . . ?
C25 Fe2 C19 C16 -0.9(3) . . . . ?
C23 C19 C20 C21 -0.5(3) . . . . ?
C16 C19 C20 C21 174.3(2) . . . . ?
Fe2 C19 C20 C21 -59.06(19) . . . . ?
C23 C19 C20 Fe2 58.58(17) . . . . ?
C16 C19 C20 Fe2 -126.7(3) . . . . ?
C22 Fe2 C20 C21 37.85(17) . . . . ?
C28 Fe2 C20 C21 -40.2(4) . . . . ?
C23 Fe2 C20 C21 81.81(18) . . . . ?
C27 Fe2 C20 C21 -75.9(2) . . . . ?
C26 Fe2 C20 C21 -118.87(18) . . . . ?
C24 Fe2 C20 C21 164.6(4) . . . . ?
C25 Fe2 C20 C21 -160.52(17) . . . . ?
C19 Fe2 C20 C21 119.8(2) . . . . ?
C22 Fe2 C20 C19 -81.93(17) . . . . ?
C21 Fe2 C20 C19 -119.8(2) . . . . ?
C28 Fe2 C20 C19 -160.0(3) . . . . ?
C23 Fe2 C20 C19 -37.97(15) . . . . ?
C27 Fe2 C20 C19 164.31(16) . . . . ?
C26 Fe2 C20 C19 121.35(17) . . . . ?
C24 Fe2 C20 C19 44.8(4) . . . . ?
C25 Fe2 C20 C19 79.7(2) . . . . ?
C19 C20 C21 C22 0.4(3) . . . . ?
Fe2 C20 C21 C22 -59.43(19) . . . . ?
C19 C20 C21 Fe2 59.79(18) . . . . ?
C28 Fe2 C21 C22 -78.4(2) . . . . ?
C23 Fe2 C21 C22 37.88(16) . . . . ?
C27 Fe2 C21 C22 -119.90(18) . . . . ?
C20 Fe2 C21 C22 119.0(2) . . . . ?
C26 Fe2 C21 C22 -160.36(17) . . . . ?
C24 Fe2 C21 C22 -49.5(4) . . . . ?
C25 Fe2 C21 C22 172.6(3) . . . . ?
C19 Fe2 C21 C22 81.71(18) . . . . ?
C22 Fe2 C21 C20 -119.0(2) . . . . ?
C28 Fe2 C21 C20 162.56(17) . . . . ?
C23 Fe2 C21 C20 -81.15(17) . . . . ?
C27 Fe2 C21 C20 121.06(18) . . . . ?
C26 Fe2 C21 C20 80.6(2) . . . . ?
C24 Fe2 C21 C20 -168.5(3) . . . . ?
C25 Fe2 C21 C20 53.5(4) . . . . ?
C19 Fe2 C21 C20 -37.32(16) . . . . ?
C20 C21 C22 C23 -0.1(3) . . . . ?
Fe2 C21 C22 C23 -59.85(19) . . . . ?
C20 C21 C22 Fe2 59.74(19) . . . . ?
C28 Fe2 C22 C21 118.09(18) . . . . ?
C23 Fe2 C22 C21 -118.9(2) . . . . ?
C27 Fe2 C22 C21 77.0(2) . . . . ?
C20 Fe2 C22 C21 -37.76(16) . . . . ?
C26 Fe2 C22 C21 48.9(4) . . . . ?
C24 Fe2 C22 C21 158.84(17) . . . . ?
C25 Fe2 C22 C21 -173.1(3) . . . . ?
C19 Fe2 C22 C21 -81.49(17) . . . . ?
C21 Fe2 C22 C23 118.9(2) . . . . ?
C28 Fe2 C22 C23 -123.01(17) . . . . ?
C27 Fe2 C22 C23 -164.15(16) . . . . ?
C20 Fe2 C22 C23 81.14(17) . . . . ?
C26 Fe2 C22 C23 167.8(3) . . . . ?
C24 Fe2 C22 C23 -82.26(19) . . . . ?
C25 Fe2 C22 C23 -54.2(4) . . . . ?
C19 Fe2 C22 C23 37.40(15) . . . . ?
C21 C22 C23 C19 -0.2(3) . . . . ?
Fe2 C22 C23 C19 -59.89(18) . . . . ?
C21 C22 C23 Fe2 59.70(19) . . . . ?
C20 C19 C23 C22 0.4(3) . . . . ?
C16 C19 C23 C22 -174.3(2) . . . . ?
Fe2 C19 C23 C22 59.08(19) . . . . ?
C20 C19 C23 Fe2 -58.68(18) . . . . ?
C16 C19 C23 Fe2 126.6(3) . . . . ?
C21 Fe2 C23 C22 -37.91(17) . . . . ?
C28 Fe2 C23 C22 74.2(2) . . . . ?
C27 Fe2 C23 C22 38.7(4) . . . . ?
C20 Fe2 C23 C22 -81.80(18) . . . . ?
C26 Fe2 C23 C22 -166.3(3) . . . . ?
C24 Fe2 C23 C22 116.79(18) . . . . ?
C25 Fe2 C23 C22 158.98(18) . . . . ?
C19 Fe2 C23 C22 -119.7(2) . . . . ?
C22 Fe2 C23 C19 119.7(2) . . . . ?
C21 Fe2 C23 C19 81.79(17) . . . . ?
C28 Fe2 C23 C19 -166.10(16) . . . . ?
C27 Fe2 C23 C19 158.4(3) . . . . ?
C20 Fe2 C23 C19 37.90(15) . . . . ?
C26 Fe2 C23 C19 -46.6(4) . . . . ?
C24 Fe2 C23 C19 -123.51(17) . . . . ?
C25 Fe2 C23 C19 -81.32(19) . . . . ?
C22 Fe2 C24 C28 -75.9(2) . . . . ?
C21 Fe2 C24 C28 -40.3(4) . . . . ?
C23 Fe2 C24 C28 -118.83(19) . . . . ?
C27 Fe2 C24 C28 37.90(19) . . . . ?
C20 Fe2 C24 C28 164.9(3) . . . . ?
C26 Fe2 C24 C28 81.8(2) . . . . ?
C25 Fe2 C24 C28 119.4(3) . . . . ?
C19 Fe2 C24 C28 -160.77(18) . . . . ?
C22 Fe2 C24 C25 164.76(17) . . . . ?
C21 Fe2 C24 C25 -159.7(3) . . . . ?
C28 Fe2 C24 C25 -119.4(3) . . . . ?
C23 Fe2 C24 C25 121.78(18) . . . . ?
C27 Fe2 C24 C25 -81.49(19) . . . . ?
C20 Fe2 C24 C25 45.5(4) . . . . ?
C26 Fe2 C24 C25 -37.57(18) . . . . ?
C19 Fe2 C24 C25 79.8(2) . . . . ?
C28 C24 C25 C26 0.1(3) . . . . ?
Fe2 C24 C25 C26 59.12(19) . . . . ?
C28 C24 C25 Fe2 -59.1(2) . . . . ?
C22 Fe2 C25 C26 -157.2(3) . . . . ?
C21 Fe2 C25 C26 36.2(4) . . . . ?
C28 Fe2 C25 C26 -81.6(2) . . . . ?
C23 Fe2 C25 C26 162.84(18) . . . . ?
C27 Fe2 C25 C26 -37.58(18) . . . . ?
C20 Fe2 C25 C26 76.4(2) . . . . ?
C24 Fe2 C25 C26 -119.1(3) . . . . ?
C19 Fe2 C25 C26 119.45(19) . . . . ?
C22 Fe2 C25 C24 -38.1(4) . . . . ?
C21 Fe2 C25 C24 155.3(3) . . . . ?
C28 Fe2 C25 C24 37.55(18) . . . . ?
C23 Fe2 C25 C24 -78.0(2) . . . . ?
C27 Fe2 C25 C24 81.54(19) . . . . ?
C20 Fe2 C25 C24 -164.48(17) . . . . ?
C26 Fe2 C25 C24 119.1(3) . . . . ?
C19 Fe2 C25 C24 -121.43(18) . . . . ?
C24 C25 C26 C27 0.1(3) . . . . ?
Fe2 C25 C26 C27 59.3(2) . . . . ?
C24 C25 C26 Fe2 -59.15(19) . . . . ?
C22 Fe2 C26 C25 157.9(3) . . . . ?
C21 Fe2 C26 C25 -166.32(18) . . . . ?
C28 Fe2 C26 C25 81.6(2) . . . . ?
C23 Fe2 C26 C25 -46.3(4) . . . . ?
C27 Fe2 C26 C25 119.5(3) . . . . ?
C20 Fe2 C26 C25 -123.61(19) . . . . ?
C24 Fe2 C26 C25 37.78(18) . . . . ?
C19 Fe2 C26 C25 -81.3(2) . . . . ?
C22 Fe2 C26 C27 38.4(4) . . . . ?
C21 Fe2 C26 C27 74.1(2) . . . . ?
C28 Fe2 C26 C27 -37.94(17) . . . . ?
C23 Fe2 C26 C27 -165.9(3) . . . . ?
C20 Fe2 C26 C27 116.84(18) . . . . ?
C24 Fe2 C26 C27 -81.76(19) . . . . ?
C25 Fe2 C26 C27 -119.5(3) . . . . ?
C19 Fe2 C26 C27 159.12(16) . . . . ?
C25 C26 C27 C28 -0.3(3) . . . . ?
Fe2 C26 C27 C28 59.4(2) . . . . ?
C25 C26 C27 Fe2 -59.7(2) . . . . ?
C22 Fe2 C27 C26 -164.29(17) . . . . ?
C21 Fe2 C27 C26 -123.12(18) . . . . ?
C28 Fe2 C27 C26 118.9(3) . . . . ?
C23 Fe2 C27 C26 167.4(3) . . . . ?
C20 Fe2 C27 C26 -82.3(2) . . . . ?
C24 Fe2 C27 C26 81.16(19) . . . . ?
C25 Fe2 C27 C26 37.33(17) . . . . ?
C19 Fe2 C27 C26 -53.6(4) . . . . ?
C22 Fe2 C27 C28 76.8(2) . . . . ?
C21 Fe2 C27 C28 117.99(19) . . . . ?
C23 Fe2 C27 C28 48.5(4) . . . . ?
C20 Fe2 C27 C28 158.83(18) . . . . ?
C26 Fe2 C27 C28 -118.9(3) . . . . ?
C24 Fe2 C27 C28 -37.74(19) . . . . ?
C25 Fe2 C27 C28 -81.6(2) . . . . ?
C19 Fe2 C27 C28 -172.4(3) . . . . ?
C25 C24 C28 C27 -0.2(3) . . . . ?
Fe2 C24 C28 C27 -59.7(2) . . . . ?
C25 C24 C28 Fe2 59.45(19) . . . . ?
C26 C27 C28 C24 0.3(3) . . . . ?
Fe2 C27 C28 C24 59.9(2) . . . . ?
C26 C27 C28 Fe2 -59.6(2) . . . . ?
C22 Fe2 C28 C24 121.01(19) . . . . ?
C21 Fe2 C28 C24 162.44(18) . . . . ?
C23 Fe2 C28 C24 80.5(2) . . . . ?
C27 Fe2 C28 C24 -119.0(3) . . . . ?
C20 Fe2 C28 C24 -168.7(3) . . . . ?
C26 Fe2 C28 C24 -81.1(2) . . . . ?
C25 Fe2 C28 C24 -37.58(18) . . . . ?
C19 Fe2 C28 C24 52.8(4) . . . . ?
C22 Fe2 C28 C27 -119.99(19) . . . . ?
C21 Fe2 C28 C27 -78.6(2) . . . . ?
C23 Fe2 C28 C27 -160.50(17) . . . . ?
C20 Fe2 C28 C27 -49.7(4) . . . . ?
C26 Fe2 C28 C27 37.85(18) . . . . ?
C24 Fe2 C28 C27 119.0(3) . . . . ?
C25 Fe2 C28 C27 81.42(19) . . . . ?
C19 Fe2 C28 C27 171.8(3) . . . . ?
C16 C7 B2 C1 148.2(2) . . . . ?
B8 C7 B2 C1 3.2(3) . . . . ?
B11 C7 B2 C1 -100.5(2) . . . . ?
B12 C7 B2 C1 -63.9(2) . . . . ?
B3 C7 B2 C1 39.33(18) . . . . ?
C16 C7 B2 B6 -149.5(2) . . . . ?
B8 C7 B2 B6 65.5(3) . . . . ?
B11 C7 B2 B6 -38.22(19) . . . . ?
B12 C7 B2 B6 -1.5(3) . . . . ?
B3 C7 B2 B6 101.6(2) . . . . ?
C16 C7 B2 B11 -111.2(2) . . . . ?
B8 C7 B2 B11 103.7(2) . . . . ?
B12 C7 B2 B11 36.7(2) . . . . ?
B3 C7 B2 B11 139.9(2) . . . . ?
C16 C7 B2 B3 108.9(2) . . . . ?
B8 C7 B2 B3 -36.1(2) . . . . ?
B11 C7 B2 B3 -139.9(2) . . . . ?
B12 C7 B2 B3 -103.2(2) . . . . ?
C2 C1 B2 C7 -149.2(2) . . . . ?
B3 C1 B2 C7 -40.20(19) . . . . ?
B5 C1 B2 C7 63.9(3) . . . . ?
B6 C1 B2 C7 101.5(2) . . . . ?
B4 C1 B2 C7 -2.9(3) . . . . ?
C2 C1 B2 B6 109.3(3) . . . . ?
B3 C1 B2 B6 -141.7(2) . . . . ?
B5 C1 B2 B6 -37.5(2) . . . . ?
B4 C1 B2 B6 -104.3(2) . . . . ?
C2 C1 B2 B11 148.4(2) . . . . ?
B3 C1 B2 B11 -102.5(2) . . . . ?
B5 C1 B2 B11 1.6(3) . . . . ?
B6 C1 B2 B11 39.1(2) . . . . ?
B4 C1 B2 B11 -65.2(3) . . . . ?
C2 C1 B2 B3 -109.0(2) . . . . ?
B5 C1 B2 B3 104.1(2) . . . . ?
B6 C1 B2 B3 141.7(2) . . . . ?
B4 C1 B2 B3 37.3(2) . . . . ?
C2 C1 B3 C7 148.0(2) . . . . ?
B2 C1 B3 C7 38.72(18) . . . . ?
B5 C1 B3 C7 -65.2(2) . . . . ?
B6 C1 B3 C7 2.5(3) . . . . ?
B4 C1 B3 C7 -101.0(2) . . . . ?
C2 C1 B3 B4 -110.9(2) . . . . ?
B2 C1 B3 B4 139.7(2) . . . . ?
B5 C1 B3 B4 35.8(2) . . . . ?
B6 C1 B3 B4 103.6(2) . . . . ?
C2 C1 B3 B8 -150.9(2) . . . . ?
B2 C1 B3 B8 99.8(2) . . . . ?
B5 C1 B3 B8 -4.2(3) . . . . ?
B6 C1 B3 B8 63.6(3) . . . . ?
B4 C1 B3 B8 -40.0(2) . . . . ?
C2 C1 B3 B2 109.3(2) . . . . ?
B5 C1 B3 B2 -104.0(2) . . . . ?
B6 C1 B3 B2 -36.2(2) . . . . ?
B4 C1 B3 B2 -139.7(2) . . . . ?
C16 C7 B3 C1 -147.8(2) . . . . ?
B2 C7 B3 C1 -39.42(18) . . . . ?
B8 C7 B3 C1 102.1(2) . . . . ?
B11 C7 B3 C1 -1.6(3) . . . . ?
B12 C7 B3 C1 64.8(3) . . . . ?
C16 C7 B3 B4 149.4(2) . . . . ?
B2 C7 B3 B4 -102.2(2) . . . . ?
B8 C7 B3 B4 39.3(2) . . . . ?
B11 C7 B3 B4 -64.4(3) . . . . ?
B12 C7 B3 B4 2.0(3) . . . . ?
C16 C7 B3 B8 110.1(3) . . . . ?
B2 C7 B3 B8 -141.5(2) . . . . ?
B11 C7 B3 B8 -103.7(2) . . . . ?
B12 C7 B3 B8 -37.3(2) . . . . ?
C16 C7 B3 B2 -108.4(2) . . . . ?
B8 C7 B3 B2 141.5(2) . . . . ?
B11 C7 B3 B2 37.8(2) . . . . ?
B12 C7 B3 B2 104.2(2) . . . . ?
C7 B2 B3 C1 134.0(2) . . . . ?
B6 B2 B3 C1 34.3(2) . . . . ?
B11 B2 B3 C1 98.0(2) . . . . ?
C1 B2 B3 C7 -134.0(2) . . . . ?
B6 B2 B3 C7 -99.7(2) . . . . ?
B11 B2 B3 C7 -36.09(19) . . . . ?
C7 B2 B3 B4 97.6(2) . . . . ?
C1 B2 B3 B4 -36.4(2) . . . . ?
B6 B2 B3 B4 -2.1(3) . . . . ?
B11 B2 B3 B4 61.5(3) . . . . ?
C7 B2 B3 B8 33.82(19) . . . . ?
C1 B2 B3 B8 -100.2(2) . . . . ?
B6 B2 B3 B8 -65.9(3) . . . . ?
B11 B2 B3 B8 -2.3(3) . . . . ?
C2 C1 B4 B3 107.8(3) . . . . ?
B2 C1 B4 B3 -37.9(2) . . . . ?
B5 C1 B4 B3 -141.9(2) . . . . ?
B6 C1 B4 B3 -104.6(2) . . . . ?
C2 C1 B4 B9 -149.6(2) . . . . ?
B3 C1 B4 B9 102.6(2) . . . . ?
B2 C1 B4 B9 64.7(3) . . . . ?
B5 C1 B4 B9 -39.4(2) . . . . ?
B6 C1 B4 B9 -2.0(3) . . . . ?
C2 C1 B4 B8 147.2(2) . . . . ?
B3 C1 B4 B8 39.4(2) . . . . ?
B2 C1 B4 B8 1.5(3) . . . . ?
B5 C1 B4 B8 -102.5(2) . . . . ?
B6 C1 B4 B8 -65.1(3) . . . . ?
C2 C1 B4 B5 -110.3(3) . . . . ?
B3 C1 B4 B5 141.9(2) . . . . ?
B2 C1 B4 B5 104.0(2) . . . . ?
B6 C1 B4 B5 37.3(2) . . . . ?
C7 B3 B4 C1 96.6(2) . . . . ?
B8 B3 B4 C1 135.1(2) . . . . ?
B2 B3 B4 C1 35.86(19) . . . . ?
C1 B3 B4 B9 -97.6(2) . . . . ?
C7 B3 B4 B9 -1.0(3) . . . . ?
B8 B3 B4 B9 37.6(2) . . . . ?
B2 B3 B4 B9 -61.7(3) . . . . ?
C1 B3 B4 B8 -135.1(2) . . . . ?
C7 B3 B4 B8 -38.5(2) . . . . ?
B2 B3 B4 B8 -99.3(2) . . . . ?
C1 B3 B4 B5 -33.6(2) . . . . ?
C7 B3 B4 B5 63.1(3) . . . . ?
B8 B3 B4 B5 101.6(2) . . . . ?
B2 B3 B4 B5 2.3(3) . . . . ?
C2 C1 B5 B4 110.5(3) . . . . ?
B3 C1 B5 B4 -35.5(2) . . . . ?
B2 C1 B5 B4 -103.3(2) . . . . ?
B6 C1 B5 B4 -140.5(2) . . . . ?
C2 C1 B5 B9 149.2(2) . . . . ?
B3 C1 B5 B9 3.1(3) . . . . ?
B2 C1 B5 B9 -64.6(3) . . . . ?
B6 C1 B5 B9 -101.9(2) . . . . ?
B4 C1 B5 B9 38.7(2) . . . . ?
C2 C1 B5 B10 -147.8(2) . . . . ?
B3 C1 B5 B10 66.1(3) . . . . ?
B2 C1 B5 B10 -1.6(3) . . . . ?
B6 C1 B5 B10 -38.9(2) . . . . ?
B4 C1 B5 B10 101.7(2) . . . . ?
C2 C1 B5 B6 -109.0(3) . . . . ?
B3 C1 B5 B6 105.0(2) . . . . ?
B2 C1 B5 B6 37.2(2) . . . . ?
B4 C1 B5 B6 140.5(2) . . . . ?
B3 B4 B5 C1 33.5(2) . . . . ?
B9 B4 B5 C1 135.5(2) . . . . ?
B8 B4 B5 C1 97.2(2) . . . . ?
C1 B4 B5 B9 -135.5(2) . . . . ?
B3 B4 B5 B9 -102.0(2) . . . . ?
B8 B4 B5 B9 -38.3(2) . . . . ?
C1 B4 B5 B10 -98.5(2) . . . . ?
B3 B4 B5 B10 -65.0(3) . . . . ?
B9 B4 B5 B10 37.0(2) . . . . ?
B8 B4 B5 B10 -1.3(3) . . . . ?
C1 B4 B5 B6 -35.2(2) . . . . ?
B3 B4 B5 B6 -1.7(3) . . . . ?
B9 B4 B5 B6 100.4(2) . . . . ?
B8 B4 B5 B6 62.0(3) . . . . ?
C2 C1 B6 B11 -147.8(2) . . . . ?
B3 C1 B6 B11 -2.5(3) . . . . ?
B2 C1 B6 B11 -39.1(2) . . . . ?
B5 C1 B6 B11 101.2(2) . . . . ?
B4 C1 B6 B11 64.0(3) . . . . ?
C2 C1 B6 B2 -108.8(2) . . . . ?
B3 C1 B6 B2 36.6(2) . . . . ?
B5 C1 B6 B2 140.2(2) . . . . ?
B4 C1 B6 B2 103.1(2) . . . . ?
C2 C1 B6 B10 149.8(2) . . . . ?
B3 C1 B6 B10 -64.9(3) . . . . ?
B2 C1 B6 B10 -101.4(2) . . . . ?
B5 C1 B6 B10 38.8(2) . . . . ?
B4 C1 B6 B10 1.7(3) . . . . ?
C2 C1 B6 B5 111.0(3) . . . . ?
B3 C1 B6 B5 -103.7(2) . . . . ?
B2 C1 B6 B5 -140.2(2) . . . . ?
B4 C1 B6 B5 -37.1(2) . . . . ?
C7 B2 B6 C1 -97.4(2) . . . . ?
B11 B2 B6 C1 -135.6(2) . . . . ?
B3 B2 B6 C1 -33.84(19) . . . . ?
C7 B2 B6 B11 38.16(19) . . . . ?
C1 B2 B6 B11 135.6(2) . . . . ?
B3 B2 B6 B11 101.7(2) . . . . ?
C7 B2 B6 B10 0.6(3) . . . . ?
C1 B2 B6 B10 98.0(2) . . . . ?
B11 B2 B6 B10 -37.6(2) . . . . ?
B3 B2 B6 B10 64.1(3) . . . . ?
C7 B2 B6 B5 -62.6(3) . . . . ?
C1 B2 B6 B5 34.8(2) . . . . ?
B11 B2 B6 B5 -100.7(2) . . . . ?
B3 B2 B6 B5 1.0(3) . . . . ?
B4 B5 B6 C1 35.4(2) . . . . ?
B9 B5 B6 C1 98.0(2) . . . . ?
B10 B5 B6 C1 135.8(2) . . . . ?
C1 B5 B6 B11 -98.2(2) . . . . ?
B4 B5 B6 B11 -62.8(3) . . . . ?
B9 B5 B6 B11 -0.2(3) . . . . ?
B10 B5 B6 B11 37.6(2) . . . . ?
C1 B5 B6 B2 -35.0(2) . . . . ?
B4 B5 B6 B2 0.4(3) . . . . ?
B9 B5 B6 B2 63.0(3) . . . . ?
B10 B5 B6 B2 100.8(2) . . . . ?
C1 B5 B6 B10 -135.8(2) . . . . ?
B4 B5 B6 B10 -100.4(3) . . . . ?
B9 B5 B6 B10 -37.8(2) . . . . ?
C16 C7 B8 B3 -108.0(3) . . . . ?
B2 C7 B8 B3 36.4(2) . . . . ?
B11 C7 B8 B3 103.9(2) . . . . ?
B12 C7 B8 B3 140.0(2) . . . . ?
C16 C7 B8 B12 112.0(3) . . . . ?
B2 C7 B8 B12 -103.6(2) . . . . ?
B11 C7 B8 B12 -36.2(2) . . . . ?
B3 C7 B8 B12 -140.0(2) . . . . ?
C16 C7 B8 B4 -146.7(2) . . . . ?
B2 C7 B8 B4 -2.3(3) . . . . ?
B11 C7 B8 B4 65.1(3) . . . . ?
B12 C7 B8 B4 101.3(2) . . . . ?
B3 C7 B8 B4 -38.7(2) . . . . ?
C16 C7 B8 B9 151.4(2) . . . . ?
B2 C7 B8 B9 -64.2(3) . . . . ?
B11 C7 B8 B9 3.2(3) . . . . ?
B12 C7 B8 B9 39.4(2) . . . . ?
B3 C7 B8 B9 -100.6(2) . . . . ?
C1 B3 B8 C7 -95.6(2) . . . . ?
B4 B3 B8 C7 -135.6(2) . . . . ?
B2 B3 B8 C7 -33.41(19) . . . . ?
C1 B3 B8 B12 -60.0(3) . . . . ?
C7 B3 B8 B12 35.7(2) . . . . ?
B4 B3 B8 B12 -99.9(2) . . . . ?
B2 B3 B8 B12 2.3(3) . . . . ?
C1 B3 B8 B4 40.0(2) . . . . ?
C7 B3 B8 B4 135.6(2) . . . . ?
B2 B3 B8 B4 102.2(2) . . . . ?
C1 B3 B8 B9 3.4(3) . . . . ?
C7 B3 B8 B9 99.1(2) . . . . ?
B4 B3 B8 B9 -36.6(2) . . . . ?
B2 B3 B8 B9 65.7(3) . . . . ?
C1 B4 B8 C7 0.4(3) . . . . ?
B3 B4 B8 C7 39.0(2) . . . . ?
B9 B4 B8 C7 -99.4(2) . . . . ?
B5 B4 B8 C7 -61.1(3) . . . . ?
C1 B4 B8 B3 -38.61(19) . . . . ?
B9 B4 B8 B3 -138.5(2) . . . . ?
B5 B4 B8 B3 -100.1(2) . . . . ?
C1 B4 B8 B12 62.8(3) . . . . ?
B3 B4 B8 B12 101.4(2) . . . . ?
B9 B4 B8 B12 -37.1(2) . . . . ?
B5 B4 B8 B12 1.3(3) . . . . ?
C1 B4 B8 B9 99.9(2) . . . . ?
B3 B4 B8 B9 138.5(2) . . . . ?
B5 B4 B8 B9 38.3(2) . . . . ?
C1 B4 B9 B12 -61.9(3) . . . . ?
B3 B4 B9 B12 -0.4(3) . . . . ?
B8 B4 B9 B12 37.1(2) . . . . ?
B5 B4 B9 B12 -100.4(2) . . . . ?
C1 B4 B9 B8 -99.0(2) . . . . ?
B3 B4 B9 B8 -37.4(2) . . . . ?
B5 B4 B9 B8 -137.5(2) . . . . ?
C1 B4 B9 B5 38.5(2) . . . . ?
B3 B4 B9 B5 100.0(2) . . . . ?
B8 B4 B9 B5 137.5(2) . . . . ?
C1 B4 B9 B10 1.5(3) . . . . ?
B3 B4 B9 B10 63.1(3) . . . . ?
B8 B4 B9 B10 100.5(2) . . . . ?
B5 B4 B9 B10 -37.0(2) . . . . ?
C7 B8 B9 B4 99.4(2) . . . . ?
B3 B8 B9 B4 36.6(2) . . . . ?
B12 B8 B9 B4 138.5(2) . . . . ?
C7 B8 B9 B12 -39.1(2) . . . . ?
B3 B8 B9 B12 -101.9(2) . . . . ?
B4 B8 B9 B12 -138.5(2) . . . . ?
C7 B8 B9 B5 61.2(3) . . . . ?
B3 B8 B9 B5 -1.6(3) . . . . ?
B12 B8 B9 B5 100.3(2) . . . . ?
B4 B8 B9 B5 -38.2(2) . . . . ?
C7 B8 B9 B10 -2.1(3) . . . . ?
B3 B8 B9 B10 -64.9(3) . . . . ?
B12 B8 B9 B10 36.9(2) . . . . ?
B4 B8 B9 B10 -101.5(3) . . . . ?
C1 B5 B9 B4 -39.0(2) . . . . ?
B10 B5 B9 B4 -138.8(2) . . . . ?
B6 B5 B9 B4 -101.1(2) . . . . ?
C1 B5 B9 B12 62.3(3) . . . . ?
B4 B5 B9 B12 101.2(2) . . . . ?
B10 B5 B9 B12 -37.5(2) . . . . ?
B6 B5 B9 B12 0.1(3) . . . . ?
C1 B5 B9 B8 -0.8(3) . . . . ?
B4 B5 B9 B8 38.1(2) . . . . ?
B10 B5 B9 B8 -100.6(2) . . . . ?
B6 B5 B9 B8 -63.0(3) . . . . ?
C1 B5 B9 B10 99.8(2) . . . . ?
B4 B5 B9 B10 138.8(2) . . . . ?
B6 B5 B9 B10 37.6(2) . . . . ?
C1 B6 B10 B11 99.4(2) . . . . ?
B2 B6 B10 B11 37.7(2) . . . . ?
B5 B6 B10 B11 137.6(2) . . . . ?
C1 B6 B10 B12 62.3(3) . . . . ?
B11 B6 B10 B12 -37.2(2) . . . . ?
B2 B6 B10 B12 0.5(3) . . . . ?
B5 B6 B10 B12 100.5(2) . . . . ?
C1 B6 B10 B5 -38.2(2) . . . . ?
B11 B6 B10 B5 -137.6(2) . . . . ?
B2 B6 B10 B5 -99.9(2) . . . . ?
C1 B6 B10 B9 -0.7(3) . . . . ?
B11 B6 B10 B9 -100.1(2) . . . . ?
B2 B6 B10 B9 -62.4(3) . . . . ?
B5 B6 B10 B9 37.5(2) . . . . ?
C1 B5 B10 B11 1.0(3) . . . . ?
B4 B5 B10 B11 63.8(3) . . . . ?
B9 B5 B10 B11 100.2(2) . . . . ?
B6 B5 B10 B11 -37.6(2) . . . . ?
C1 B5 B10 B12 -61.9(3) . . . . ?
B4 B5 B10 B12 0.9(3) . . . . ?
B9 B5 B10 B12 37.4(2) . . . . ?
B6 B5 B10 B12 -100.4(2) . . . . ?
C1 B5 B10 B6 38.6(2) . . . . ?
B4 B5 B10 B6 101.3(2) . . . . ?
B9 B5 B10 B6 137.8(2) . . . . ?
C1 B5 B10 B9 -99.2(2) . . . . ?
B4 B5 B10 B9 -36.5(2) . . . . ?
B6 B5 B10 B9 -137.8(2) . . . . ?
B4 B9 B10 B11 -63.4(3) . . . . ?
B12 B9 B10 B11 37.3(2) . . . . ?
B8 B9 B10 B11 0.4(3) . . . . ?
B5 B9 B10 B11 -100.6(2) . . . . ?
B4 B9 B10 B12 -100.7(2) . . . . ?
B8 B9 B10 B12 -36.9(2) . . . . ?
B5 B9 B10 B12 -137.8(2) . . . . ?
B4 B9 B10 B6 -0.5(3) . . . . ?
B12 B9 B10 B6 100.2(2) . . . . ?
B8 B9 B10 B6 63.2(3) . . . . ?
B5 B9 B10 B6 -37.7(2) . . . . ?
B4 B9 B10 B5 37.2(2) . . . . ?
B12 B9 B10 B5 137.8(2) . . . . ?
B8 B9 B10 B5 100.9(2) . . . . ?
C16 C7 B11 B12 -111.7(3) . . . . ?
B2 C7 B11 B12 140.7(2) . . . . ?
B8 C7 B11 B12 36.3(2) . . . . ?
B3 C7 B11 B12 102.9(2) . . . . ?
C16 C7 B11 B6 145.6(2) . . . . ?
B2 C7 B11 B6 37.99(19) . . . . ?
B8 C7 B11 B6 -66.4(3) . . . . ?
B12 C7 B11 B6 -102.7(2) . . . . ?
B3 C7 B11 B6 0.2(3) . . . . ?
C16 C7 B11 B2 107.6(2) . . . . ?
B8 C7 B11 B2 -104.4(2) . . . . ?
B12 C7 B11 B2 -140.7(2) . . . . ?
B3 C7 B11 B2 -37.8(2) . . . . ?
C16 C7 B11 B10 -151.0(2) . . . . ?
B2 C7 B11 B10 101.4(2) . . . . ?
B8 C7 B11 B10 -3.0(3) . . . . ?
B12 C7 B11 B10 -39.3(2) . . . . ?
B3 C7 B11 B10 63.6(3) . . . . ?
C1 B6 B11 C7 1.3(3) . . . . ?
B2 B6 B11 C7 -37.18(19) . . . . ?
B10 B6 B11 C7 100.5(2) . . . . ?
B5 B6 B11 C7 62.8(3) . . . . ?
C1 B6 B11 B12 -61.3(3) . . . . ?
B2 B6 B11 B12 -99.8(2) . . . . ?
B10 B6 B11 B12 37.9(2) . . . . ?
B5 B6 B11 B12 0.2(3) . . . . ?
C1 B6 B11 B2 38.53(19) . . . . ?
B10 B6 B11 B2 137.7(2) . . . . ?
B5 B6 B11 B2 100.0(2) . . . . ?
C1 B6 B11 B10 -99.2(2) . . . . ?
B2 B6 B11 B10 -137.7(2) . . . . ?
B5 B6 B11 B10 -37.7(2) . . . . ?
C1 B2 B11 C7 97.9(2) . . . . ?
B6 B2 B11 C7 136.9(2) . . . . ?
B3 B2 B11 C7 36.27(19) . . . . ?
C7 B2 B11 B12 -34.9(2) . . . . ?
C1 B2 B11 B12 63.0(3) . . . . ?
B6 B2 B11 B12 102.0(2) . . . . ?
B3 B2 B11 B12 1.4(3) . . . . ?
C7 B2 B11 B6 -136.9(2) . . . . ?
C1 B2 B11 B6 -39.0(2) . . . . ?
B3 B2 B11 B6 -100.6(2) . . . . ?
C7 B2 B11 B10 -98.8(2) . . . . ?
C1 B2 B11 B10 -0.9(3) . . . . ?
B6 B2 B11 B10 38.1(2) . . . . ?
B3 B2 B11 B10 -62.5(3) . . . . ?
B12 B10 B11 C7 38.8(2) . . . . ?
B6 B10 B11 C7 -99.2(2) . . . . ?
B5 B10 B11 C7 -61.4(3) . . . . ?
B9 B10 B11 C7 1.5(3) . . . . ?
B6 B10 B11 B12 -138.1(2) . . . . ?
B5 B10 B11 B12 -100.3(3) . . . . ?
B9 B10 B11 B12 -37.3(2) . . . . ?
B12 B10 B11 B6 138.1(2) . . . . ?
B5 B10 B11 B6 37.8(2) . . . . ?
B9 B10 B11 B6 100.8(2) . . . . ?
B12 B10 B11 B2 100.2(2) . . . . ?
B6 B10 B11 B2 -37.9(2) . . . . ?
B5 B10 B11 B2 0.0(3) . . . . ?
B9 B10 B11 B2 62.9(3) . . . . ?
C16 C7 B12 B11 109.6(3) . . . . ?
B2 C7 B12 B11 -37.0(2) . . . . ?
B8 C7 B12 B11 -141.3(2) . . . . ?
B3 C7 B12 B11 -104.1(2) . . . . ?
C16 C7 B12 B8 -109.1(3) . . . . ?
B2 C7 B12 B8 104.3(2) . . . . ?
B11 C7 B12 B8 141.3(2) . . . . ?
B3 C7 B12 B8 37.2(2) . . . . ?
C16 C7 B12 B9 -148.4(2) . . . . ?
B2 C7 B12 B9 65.0(3) . . . . ?
B8 C7 B12 B9 -39.4(2) . . . . ?
B11 C7 B12 B9 102.0(2) . . . . ?
B3 C7 B12 B9 -2.2(3) . . . . ?
C16 C7 B12 B10 148.5(2) . . . . ?
B2 C7 B12 B10 1.9(3) . . . . ?
B8 C7 B12 B10 -102.5(2) . . . . ?
B11 C7 B12 B10 38.8(2) . . . . ?
B3 C7 B12 B10 -65.3(3) . . . . ?
B6 B11 B12 C7 97.9(2) . . . . ?
B2 B11 B12 C7 34.4(2) . . . . ?
B10 B11 B12 C7 135.8(2) . . . . ?
C7 B11 B12 B8 -34.3(2) . . . . ?
B6 B11 B12 B8 63.5(3) . . . . ?
B2 B11 B12 B8 0.0(3) . . . . ?
B10 B11 B12 B8 101.5(3) . . . . ?
C7 B11 B12 B9 -98.0(2) . . . . ?
B6 B11 B12 B9 -0.1(3) . . . . ?
B2 B11 B12 B9 -63.6(3) . . . . ?
B10 B11 B12 B9 37.8(2) . . . . ?
C7 B11 B12 B10 -135.8(2) . . . . ?
B6 B11 B12 B10 -37.9(2) . . . . ?
B2 B11 B12 B10 -101.4(2) . . . . ?
B3 B8 B12 C7 -35.9(2) . . . . ?
B4 B8 B12 C7 -98.6(2) . . . . ?
B9 B8 B12 C7 -135.3(2) . . . . ?
C7 B8 B12 B11 34.5(2) . . . . ?
B3 B8 B12 B11 -1.4(3) . . . . ?
B4 B8 B12 B11 -64.1(3) . . . . ?
B9 B8 B12 B11 -100.8(3) . . . . ?
C7 B8 B12 B9 135.3(2) . . . . ?
B3 B8 B12 B9 99.4(2) . . . . ?
B4 B8 B12 B9 36.7(2) . . . . ?
C7 B8 B12 B10 97.9(2) . . . . ?
B3 B8 B12 B10 62.0(3) . . . . ?
B4 B8 B12 B10 -0.7(3) . . . . ?
B9 B8 B12 B10 -37.4(2) . . . . ?
B4 B9 B12 C7 1.5(3) . . . . ?
B8 B9 B12 C7 38.8(2) . . . . ?
B5 B9 B12 C7 -62.2(3) . . . . ?
B10 B9 B12 C7 -99.8(2) . . . . ?
B4 B9 B12 B11 63.8(3) . . . . ?
B8 B9 B12 B11 101.1(2) . . . . ?
B5 B9 B12 B11 0.0(3) . . . . ?
B10 B9 B12 B11 -37.5(2) . . . . ?
B4 B9 B12 B8 -37.3(2) . . . . ?
B5 B9 B12 B8 -101.0(2) . . . . ?
B10 B9 B12 B8 -138.6(2) . . . . ?
B4 B9 B12 B10 101.3(3) . . . . ?
B8 B9 B12 B10 138.6(2) . . . . ?
B5 B9 B12 B10 37.6(2) . . . . ?
B11 B10 B12 C7 -38.6(2) . . . . ?
B6 B10 B12 C7 -1.4(3) . . . . ?
B5 B10 B12 C7 61.9(3) . . . . ?
B9 B10 B12 C7 99.3(2) . . . . ?
B6 B10 B12 B11 37.2(2) . . . . ?
B5 B10 B12 B11 100.5(2) . . . . ?
B9 B10 B12 B11 137.9(2) . . . . ?
B11 B10 B12 B8 -100.7(2) . . . . ?
B6 B10 B12 B8 -63.5(3) . . . . ?
B5 B10 B12 B8 -0.1(3) . . . . ?
B9 B10 B12 B8 37.3(2) . . . . ?
B11 B10 B12 B9 -137.9(2) . . . . ?
B6 B10 B12 B9 -100.8(2) . . . . ?
B5 B10 B12 B9 -37.4(2) . . . . ?
